data_4506265
loop_
_publ_author_name
'Li, Xinfa'
'Huang, Yuanbiao'
'Cao, Rong'

_publ_section_title
;
 Three-Dimensional Pillared-Layer 3d-4f Heterometallic Coordination
 Polymers With or Without Halides
;
_journal_issue 7
_journal_name_full 'Crystal Growth &amp; Design'
_journal_page_first 3549
_journal_paper_doi 10.1021/cg300362d
_journal_volume 12
_journal_year 2012
_chemical_formula_moiety 'C90 H60 Cu9 I7 N12 O40 Pr6, 2(H2O)'
_chemical_formula_sum 'C90 H64 Cu9 I7 N12 O42 Pr6'
_chemical_formula_weight 4291.15
_chemical_name_systematic
; 
 ? 
;
_space_group_IT_number 2
_symmetry_cell_setting triclinic
_symmetry_space_group_name_Hall '-P 1'
_symmetry_space_group_name_H-M 'P -1'
_atom_sites_solution_hydrogens geom
_atom_sites_solution_primary direct
_atom_sites_solution_secondary difmap
_audit_creation_method SHELXL-97
_cell_angle_alpha 69.975(6)
_cell_angle_beta 80.507(5)
_cell_angle_gamma 68.549(6)
_cell_formula_units_Z 1
_cell_length_a 11.4105(7)
_cell_length_b 15.4575(12)
_cell_length_c 18.0044(9)
_cell_measurement_reflns_used 9310
_cell_measurement_temperature 293(2)
_cell_measurement_theta_max 29.1149
_cell_measurement_theta_min 2.2153
_cell_volume 2774.1(3)
_computing_cell_refinement
;
CrysAlisPro, Agilent Technologies,
Version 1.171.34.49 (release 20-01-2011 CrysAlis171 .NET)
(compiled Jan 20 2011,15:58:25)
;
_computing_data_collection
;
CrysAlisPro, Agilent Technologies,
Version 1.171.34.49 (release 20-01-2011 CrysAlis171 .NET)
(compiled Jan 20 2011,15:58:25)
;
_computing_data_reduction
;
CrysAlisPro, Agilent Technologies,
Version 1.171.34.49 (release 20-01-2011 CrysAlis171 .NET)
(compiled Jan 20 2011,15:58:25)
;
_computing_molecular_graphics 'Bruker SHELXTL'
_computing_publication_material 'Bruker SHELXTL'
_computing_structure_refinement 'SHELXL-97 (Sheldrick, 1997)'
_computing_structure_solution 'SHELXS-97 (Sheldrick, 1990)'
_diffrn_ambient_temperature 293(2)
_diffrn_detector_area_resol_mean 16.2083
_diffrn_measured_fraction_theta_full 0.990
_diffrn_measured_fraction_theta_max 0.990
_diffrn_measurement_device_type 'Xcalibur, Eos'
_diffrn_measurement_method '\w scans'
_diffrn_radiation_monochromator graphite
_diffrn_radiation_source 'fine-focus sealed tube'
_diffrn_radiation_type MoK\a
_diffrn_radiation_wavelength 0.71073
_diffrn_reflns_av_R_equivalents 0.0289
_diffrn_reflns_av_sigmaI/netI 0.0438
_diffrn_reflns_limit_h_max 14
_diffrn_reflns_limit_h_min -14
_diffrn_reflns_limit_k_max 19
_diffrn_reflns_limit_k_min -19
_diffrn_reflns_limit_l_max 22
_diffrn_reflns_limit_l_min -22
_diffrn_reflns_number 24915
_diffrn_reflns_theta_full 26.75
_diffrn_reflns_theta_max 26.75
_diffrn_reflns_theta_min 2.22
_diffrn_standards_interval_count none
_diffrn_standards_interval_time none
_exptl_absorpt_coefficient_mu 6.301
_exptl_absorpt_correction_T_max 0.4016
_exptl_absorpt_correction_T_min 0.3055
_exptl_absorpt_correction_type multi-scan
_exptl_absorpt_process_details
;
CrysAlisPro, Agilent Technologies,
Version 1.171.34.49. 
Empirical absorption correction using spherical harmonics,
 implemented in SCALE3 ABSPACK scaling algorithm.
;
_exptl_crystal_colour orange
_exptl_crystal_density_diffrn 2.569
_exptl_crystal_density_method 'not measured'
_exptl_crystal_description block-shaped
_exptl_crystal_F_000 2010
_exptl_crystal_size_max 0.20
_exptl_crystal_size_mid 0.18
_exptl_crystal_size_min 0.15
_refine_diff_density_max 1.546
_refine_diff_density_min -2.812
_refine_diff_density_rms 0.332
_refine_ls_extinction_method none
_refine_ls_goodness_of_fit_ref 1.017
_refine_ls_hydrogen_treatment constr
_refine_ls_matrix_type full
_refine_ls_number_parameters 751
_refine_ls_number_reflns 11710
_refine_ls_number_restraints 0
_refine_ls_restrained_S_all 1.017
_refine_ls_R_factor_all 0.0471
_refine_ls_R_factor_gt 0.0324
_refine_ls_shift/su_max 0.001
_refine_ls_shift/su_mean 0.000
_refine_ls_structure_factor_coef Fsqd
_refine_ls_weighting_details 'calc w=1/[\s^2^(Fo^2^)+(0.0550P)^2^+5.5000P] where P=(Fo^2^+2Fc^2^)/3'
_refine_ls_weighting_scheme calc
_refine_ls_wR_factor_gt 0.0796
_refine_ls_wR_factor_ref 0.1008
_reflns_number_gt 9550
_reflns_number_total 11710
_reflns_threshold_expression >2sigma(I)
_cod_data_source_file cg300362d_si_002.cif
_cod_data_source_block II-A
_cod_depositor_comments
;
The following automatic conversions were performed:

'_symmetry_cell_setting' value 'Triclinic' changed to 'triclinic'
according to /home/saulius/struct/CIF-dictionaries/cif_core.dic
dictionary named 'cif_core.dic' version 2.4.1 from 2010-06-29.

Automatic conversion script
Id: cif_fix_values 1891 2012-01-12 08:04:46Z andrius 
;
_cod_original_sg_symbol_H-M P-1
_cod_database_code 4506265

loop_
_symmetry_equiv_pos_as_xyz
'x, y, z'
'-x, -y, -z'

loop_
_atom_site_label
_atom_site_type_symbol
_atom_site_fract_x
_atom_site_fract_y
_atom_site_fract_z
_atom_site_U_iso_or_equiv
_atom_site_adp_type
_atom_site_occupancy
_atom_site_symmetry_multiplicity
_atom_site_calc_flag
_atom_site_refinement_flags
Pr1 Pr 0.17877(3) 0.59125(2) 0.447850(18) 0.01239(8) Uani 1 1 d .
Pr2 Pr 0.46817(3) 0.62982(2) 0.516018(17) 0.01050(8) Uani 1 1 d .
Pr3 Pr 0.58503(3) 0.85498(2) 0.512767(17) 0.01197(8) Uani 1 1 d .
I1 I -0.30006(4) 0.78074(3) -0.04126(3) 0.03090(11) Uani 1 1 d .
I2 I 0.10944(5) 0.72713(4) 0.01114(3) 0.03842(12) Uani 1 1 d .
I3 I 0.0000 0.5000 0.0000 0.0498(2) Uani 1 2 d S
I4 I 0.19227(4) 0.98380(3) 0.02553(3) 0.03030(11) Uani 1 1 d .
Cu1 Cu -0.14637(10) 0.82357(8) 0.02739(5) 0.0436(2) Uani 1 1 d .
Cu2 Cu -0.05461(11) 0.70798(10) -0.06440(6) 0.0560(3) Uani 1 1 d .
Cu3 Cu -0.28808(14) 0.58238(9) -0.02197(6) 0.0665(4) Uani 1 1 d .
Cu4 Cu 0.04543(10) 0.92226(9) -0.03799(6) 0.0494(3) Uani 1 1 d .
Cu5 Cu 0.5000 1.0000 0.0000 0.0554(4) Uani 1 2 d S
O1 O 0.3698(3) 0.5063(3) 0.5190(2) 0.0144(8) Uani 1 1 d .
H1A H 0.3440 0.4800 0.5744 0.017 Uiso 1 1 calc R
O2 O 0.2939(4) 0.7090(3) 0.4266(2) 0.0194(9) Uani 1 1 d .
O3 O 0.1179(4) 0.7712(3) 0.3640(3) 0.0218(9) Uani 1 1 d .
O4 O 0.4049(4) 0.8053(3) 0.4962(2) 0.0152(8) Uani 1 1 d .
O5 O 0.2035(4) 0.8897(3) 0.5179(2) 0.0252(10) Uani 1 1 d .
O6 O 0.4191(4) 1.0001(3) 0.4445(2) 0.0215(9) Uani 1 1 d .
O7 O 0.3142(4) 1.1450(3) 0.3683(3) 0.0229(9) Uani 1 1 d .
O8 O -0.0357(4) 0.6209(3) 0.4294(2) 0.0204(9) Uani 1 1 d .
O9 O -0.1446(4) 0.5299(3) 0.4237(3) 0.0251(10) Uani 1 1 d .
O10 O 0.1051(4) 0.6720(3) 0.5526(3) 0.0248(10) Uani 1 1 d .
O11 O 0.2834(4) 0.6543(3) 0.6003(3) 0.0260(10) Uani 1 1 d .
O12 O 0.2901(5) 0.6164(3) 0.3045(3) 0.0302(11) Uani 1 1 d .
O13 O 0.4589(5) 0.5005(3) 0.3628(3) 0.0332(11) Uani 1 1 d .
O14 O 0.4249(4) 0.8781(3) 0.6212(2) 0.0215(9) Uani 1 1 d .
O15 O 0.3120(4) 1.0386(3) 0.5823(3) 0.0338(12) Uani 1 1 d .
O16 O 0.6139(4) 0.6762(3) 0.5822(2) 0.0177(9) Uani 1 1 d .
O17 O 0.7904(4) 0.5486(3) 0.5963(2) 0.0206(9) Uani 1 1 d .
O18 O 0.5601(4) 0.6906(3) 0.3826(2) 0.0254(10) Uani 1 1 d .
O19 O 0.6274(4) 0.8030(3) 0.3939(2) 0.0276(10) Uani 1 1 d .
O20 O 0.8188(4) 0.7630(3) 0.5161(3) 0.0273(10) Uani 1 1 d .
H20B H 0.8601 0.7222 0.4914 0.041 Uiso 1 1 d R
H20C H 0.8555 0.8036 0.5116 0.041 Uiso 1 1 d R
O21 O 0.9409(5) 0.8981(4) 0.5011(4) 0.065(2) Uani 1 1 d .
H21B H 1.0150 0.8956 0.5060 0.097 Uiso 1 1 d R
H21C H 0.8999 0.9580 0.4959 0.097 Uiso 1 1 d R
N1 N -0.1505(5) 0.7569(4) 0.1467(3) 0.0274(13) Uani 1 1 d .
N2 N -0.0064(6) 0.7294(4) 0.8187(3) 0.0308(13) Uani 1 1 d .
N3 N 0.6106(6) 0.5655(5) 0.0799(3) 0.0376(15) Uani 1 1 d .
N4 N 0.1373(5) 0.9351(5) 0.8536(3) 0.0316(13) Uani 1 1 d .
N5 N 0.7091(6) 0.5831(4) 0.8681(3) 0.0315(13) Uani 1 1 d .
N6 N 0.5249(5) 0.9279(4) 0.1091(3) 0.0291(13) Uani 1 1 d .
C1 C 0.2142(5) 0.7803(4) 0.3794(3) 0.0137(11) Uani 1 1 d .
C2 C 0.2964(5) 0.8685(4) 0.4733(3) 0.0138(11) Uani 1 1 d .
C3 C 0.3462(5) 1.0545(4) 0.3881(3) 0.0148(11) Uani 1 1 d .
C4 C 0.2417(5) 0.8737(4) 0.3411(3) 0.0146(11) Uani 1 1 d .
C5 C 0.2825(5) 0.9163(4) 0.3846(3) 0.0141(11) Uani 1 1 d .
C6 C 0.3003(5) 1.0058(4) 0.3460(3) 0.0153(12) Uani 1 1 d .
C7 C 0.2789(6) 1.0507(4) 0.2653(4) 0.0242(14) Uani 1 1 d .
H7A H 0.2890 1.1113 0.2403 0.029 Uiso 1 1 calc R
C8 C 0.2430(7) 1.0067(5) 0.2221(4) 0.0272(15) Uani 1 1 d .
H8A H 0.2314 1.0361 0.1681 0.033 Uiso 1 1 calc R
C9 C 0.2247(6) 0.9187(4) 0.2604(4) 0.0233(14) Uani 1 1 d .
H9A H 0.2004 0.8886 0.2318 0.028 Uiso 1 1 calc R
C10 C -0.0984(5) 0.5956(4) 0.3939(3) 0.0169(12) Uani 1 1 d .
C11 C -0.1162(5) 0.6519(4) 0.3063(3) 0.0187(12) Uani 1 1 d .
C12 C -0.0894(7) 0.7375(5) 0.2735(4) 0.0305(15) Uani 1 1 d .
H12A H -0.0590 0.7616 0.3042 0.037 Uiso 1 1 calc R
C13 C -0.1086(8) 0.7876(5) 0.1931(4) 0.0364(18) Uani 1 1 d .
H13A H -0.0908 0.8456 0.1714 0.044 Uiso 1 1 calc R
C14 C -0.1756(7) 0.6731(5) 0.1791(4) 0.0337(16) Uani 1 1 d .
H14A H -0.2045 0.6503 0.1467 0.040 Uiso 1 1 calc R
C15 C -0.1607(6) 0.6191(5) 0.2578(4) 0.0264(14) Uani 1 1 d .
H15A H -0.1801 0.5617 0.2779 0.032 Uiso 1 1 calc R
C16 C 0.1649(6) 0.6767(4) 0.6014(4) 0.0209(13) Uani 1 1 d .
C17 C 0.0977(6) 0.7054(4) 0.6729(4) 0.0204(13) Uani 1 1 d .
C18 C -0.0203(6) 0.7000(5) 0.6979(4) 0.0306(16) Uani 1 1 d .
H18A H -0.0673 0.6891 0.6666 0.037 Uiso 1 1 calc R
C19 C -0.0676(7) 0.7115(6) 0.7716(4) 0.0368(18) Uani 1 1 d .
H19A H -0.1468 0.7063 0.7891 0.044 Uiso 1 1 calc R
C20 C 0.1033(7) 0.7424(6) 0.7902(5) 0.0391(18) Uani 1 1 d .
H20A H 0.1449 0.7598 0.8200 0.047 Uiso 1 1 calc R
C21 C 0.1577(7) 0.7312(6) 0.7188(4) 0.0361(18) Uani 1 1 d .
H21A H 0.2346 0.7408 0.7012 0.043 Uiso 1 1 calc R
C22 C 0.4009(6) 0.5617(4) 0.3023(4) 0.0208(13) Uani 1 1 d .
C23 C 0.4730(7) 0.5635(5) 0.2233(3) 0.0248(14) Uani 1 1 d .
C24 C 0.5980(7) 0.5078(5) 0.2208(4) 0.0346(17) Uani 1 1 d .
H24A H 0.6385 0.4683 0.2675 0.042 Uiso 1 1 calc R
C25 C 0.6631(8) 0.5106(6) 0.1492(4) 0.0417(19) Uani 1 1 d .
H25A H 0.7478 0.4724 0.1489 0.050 Uiso 1 1 calc R
C26 C 0.4872(8) 0.6190(6) 0.0830(4) 0.047(2) Uani 1 1 d .
H26A H 0.4479 0.6570 0.0356 0.056 Uiso 1 1 calc R
C27 C 0.4170(7) 0.6202(6) 0.1524(4) 0.0371(18) Uani 1 1 d .
H27A H 0.3324 0.6589 0.1516 0.045 Uiso 1 1 calc R
C28 C 0.3400(6) 0.9539(4) 0.6292(3) 0.0188(12) Uani 1 1 d .
C29 C 0.2654(6) 0.9436(5) 0.7074(4) 0.0228(13) Uani 1 1 d .
C30 C 0.1414(6) 1.0036(5) 0.7124(4) 0.0336(16) Uani 1 1 d .
H30A H 0.0993 1.0481 0.6674 0.040 Uiso 1 1 calc R
C31 C 0.0828(6) 0.9944(6) 0.7870(4) 0.0345(17) Uani 1 1 d .
H31A H -0.0012 1.0330 0.7905 0.041 Uiso 1 1 calc R
C32 C 0.2570(7) 0.8794(5) 0.8478(4) 0.0353(17) Uani 1 1 d .
H32A H 0.2977 0.8380 0.8941 0.042 Uiso 1 1 calc R
C33 C 0.3232(6) 0.8803(5) 0.7764(4) 0.0276(15) Uani 1 1 d .
H33A H 0.4059 0.8387 0.7748 0.033 Uiso 1 1 calc R
C34 C 0.7049(5) 0.6093(4) 0.6224(3) 0.0149(11) Uani 1 1 d .
C35 C 0.7074(5) 0.6024(4) 0.7076(3) 0.0155(12) Uani 1 1 d .
C36 C 0.6103(7) 0.6623(5) 0.7428(4) 0.0309(16) Uani 1 1 d .
H36A H 0.5429 0.7100 0.7136 0.037 Uiso 1 1 calc R
C37 C 0.6148(7) 0.6502(6) 0.8222(4) 0.0397(19) Uani 1 1 d .
H37A H 0.5487 0.6910 0.8452 0.048 Uiso 1 1 calc R
C38 C 0.8024(7) 0.5247(5) 0.8337(4) 0.0315(16) Uani 1 1 d .
H38A H 0.8689 0.4771 0.8638 0.038 Uiso 1 1 calc R
C39 C 0.8028(6) 0.5331(5) 0.7550(4) 0.0261(14) Uani 1 1 d .
H39A H 0.8690 0.4908 0.7334 0.031 Uiso 1 1 calc R
C40 C 0.5866(5) 0.7674(4) 0.3561(3) 0.0180(12) Uani 1 1 d .
C41 C 0.5655(6) 0.8234(4) 0.2688(3) 0.0184(12) Uani 1 1 d .
C42 C 0.5900(7) 0.9097(5) 0.2346(4) 0.0280(15) Uani 1 1 d .
H42A H 0.6212 0.9345 0.2644 0.034 Uiso 1 1 calc R
C43 C 0.5679(7) 0.9591(5) 0.1554(4) 0.0328(16) Uani 1 1 d .
H43A H 0.5842 1.0177 0.1334 0.039 Uiso 1 1 calc R
C44 C 0.5022(7) 0.8434(5) 0.1422(4) 0.0305(16) Uani 1 1 d .
H44A H 0.4728 0.8197 0.1106 0.037 Uiso 1 1 calc R
C45 C 0.5202(6) 0.7896(5) 0.2209(4) 0.0244(14) Uani 1 1 d .
H45A H 0.5024 0.7316 0.2416 0.029 Uiso 1 1 calc R

loop_
_atom_site_aniso_label
_atom_site_aniso_U_11
_atom_site_aniso_U_22
_atom_site_aniso_U_33
_atom_site_aniso_U_23
_atom_site_aniso_U_13
_atom_site_aniso_U_12
Pr1 0.01142(15) 0.01295(14) 0.01418(15) -0.00478(12) -0.00222(12) -0.00438(11)
Pr2 0.01030(15) 0.01036(14) 0.01084(15) -0.00340(11) -0.00142(11) -0.00292(11)
Pr3 0.01356(15) 0.01075(14) 0.01200(15) -0.00385(12) -0.00171(12) -0.00369(11)
I1 0.0356(3) 0.0322(2) 0.0264(2) -0.01050(19) 0.00159(19) -0.0129(2)
I2 0.0397(3) 0.0410(3) 0.0355(3) -0.0095(2) -0.0018(2) -0.0167(2)
I3 0.0784(6) 0.0263(3) 0.0466(4) -0.0029(3) -0.0340(4) -0.0138(4)
I4 0.0303(2) 0.0344(2) 0.0301(2) -0.0138(2) -0.00330(19) -0.01083(19)
Cu1 0.0619(7) 0.0466(6) 0.0195(4) -0.0051(4) -0.0030(4) -0.0190(5)
Cu2 0.0515(7) 0.0902(9) 0.0332(5) -0.0347(6) 0.0125(5) -0.0232(6)
Cu3 0.1044(10) 0.0684(8) 0.0166(5) -0.0147(5) 0.0130(6) -0.0225(7)
Cu4 0.0412(6) 0.0669(7) 0.0343(5) -0.0207(5) 0.0139(5) -0.0133(5)
Cu5 0.0901(12) 0.0596(9) 0.0142(6) 0.0094(6) -0.0143(7) -0.0364(9)
O1 0.0151(19) 0.0134(18) 0.0154(19) -0.0053(16) -0.0021(16) -0.0043(15)
O2 0.022(2) 0.0152(19) 0.021(2) 0.0002(17) -0.0082(18) -0.0077(17)
O3 0.017(2) 0.0161(19) 0.032(2) -0.0030(19) -0.0109(19) -0.0053(17)
O4 0.015(2) 0.0118(18) 0.019(2) -0.0061(16) -0.0024(16) -0.0022(15)
O5 0.019(2) 0.031(2) 0.018(2) -0.007(2) 0.0014(18) -0.0018(19)
O6 0.026(2) 0.0141(19) 0.027(2) -0.0034(18) -0.0161(19) -0.0067(17)
O7 0.031(2) 0.0144(19) 0.025(2) -0.0043(18) -0.012(2) -0.0069(18)
O8 0.014(2) 0.025(2) 0.020(2) -0.0026(18) -0.0036(17) -0.0063(17)
O9 0.028(2) 0.028(2) 0.021(2) -0.0008(19) -0.0027(19) -0.017(2)
O10 0.025(2) 0.032(2) 0.025(2) -0.019(2) 0.0035(19) -0.0105(19)
O11 0.019(2) 0.036(3) 0.025(2) -0.016(2) 0.0065(19) -0.0090(19)
O12 0.038(3) 0.029(2) 0.025(2) -0.012(2) 0.009(2) -0.014(2)
O13 0.047(3) 0.034(3) 0.015(2) 0.003(2) -0.005(2) -0.017(2)
O14 0.022(2) 0.023(2) 0.021(2) -0.0107(18) 0.0040(18) -0.0077(18)
O15 0.034(3) 0.022(2) 0.034(3) 0.001(2) 0.013(2) -0.011(2)
O16 0.019(2) 0.0138(19) 0.020(2) -0.0037(17) -0.0069(17) -0.0035(16)
O17 0.025(2) 0.022(2) 0.019(2) -0.0131(18) 0.0005(18) -0.0066(18)
O18 0.032(3) 0.021(2) 0.017(2) -0.0019(18) 0.0034(19) -0.0064(19)
O19 0.033(3) 0.039(3) 0.013(2) -0.011(2) -0.0005(19) -0.013(2)
O20 0.015(2) 0.028(2) 0.043(3) -0.019(2) 0.000(2) -0.0043(18)
O21 0.034(3) 0.042(3) 0.125(6) -0.035(4) -0.017(4) -0.006(3)
N1 0.031(3) 0.035(3) 0.013(3) -0.002(2) 0.000(2) -0.012(3)
N2 0.034(3) 0.038(3) 0.024(3) -0.016(3) 0.008(3) -0.013(3)
N3 0.054(4) 0.041(3) 0.016(3) -0.007(3) 0.008(3) -0.019(3)
N4 0.028(3) 0.044(3) 0.027(3) -0.018(3) 0.008(3) -0.014(3)
N5 0.044(4) 0.034(3) 0.016(3) -0.007(2) -0.003(3) -0.011(3)
N6 0.037(3) 0.033(3) 0.012(3) -0.003(2) 0.001(2) -0.011(3)
C1 0.013(3) 0.015(3) 0.015(3) -0.006(2) -0.006(2) -0.002(2)
C2 0.018(3) 0.014(3) 0.015(3) -0.009(2) -0.004(2) -0.006(2)
C3 0.017(3) 0.016(3) 0.011(3) -0.005(2) -0.002(2) -0.004(2)
C4 0.013(3) 0.012(2) 0.018(3) -0.002(2) -0.005(2) -0.004(2)
C5 0.011(3) 0.013(2) 0.016(3) -0.003(2) -0.007(2) 0.001(2)
C6 0.017(3) 0.012(2) 0.017(3) -0.002(2) -0.007(2) -0.004(2)
C7 0.035(4) 0.018(3) 0.021(3) 0.000(3) -0.008(3) -0.013(3)
C8 0.043(4) 0.023(3) 0.019(3) 0.000(3) -0.013(3) -0.015(3)
C9 0.030(3) 0.022(3) 0.024(3) -0.009(3) -0.013(3) -0.008(3)
C10 0.009(3) 0.022(3) 0.019(3) -0.006(2) 0.002(2) -0.006(2)
C11 0.013(3) 0.025(3) 0.018(3) -0.007(3) 0.000(2) -0.005(2)
C12 0.042(4) 0.031(4) 0.022(3) 0.000(3) -0.009(3) -0.021(3)
C13 0.059(5) 0.035(4) 0.019(3) -0.003(3) -0.002(3) -0.025(4)
C14 0.044(4) 0.041(4) 0.025(4) -0.017(3) -0.005(3) -0.016(3)
C15 0.032(4) 0.034(4) 0.017(3) -0.006(3) 0.000(3) -0.018(3)
C16 0.023(3) 0.021(3) 0.022(3) -0.014(3) 0.006(3) -0.008(3)
C17 0.018(3) 0.023(3) 0.022(3) -0.012(3) 0.003(3) -0.006(2)
C18 0.025(4) 0.051(4) 0.026(3) -0.020(3) 0.008(3) -0.020(3)
C19 0.022(4) 0.059(5) 0.030(4) -0.019(4) 0.017(3) -0.017(3)
C20 0.037(4) 0.060(5) 0.040(4) -0.037(4) 0.012(3) -0.024(4)
C21 0.030(4) 0.059(5) 0.035(4) -0.029(4) 0.016(3) -0.026(4)
C22 0.033(4) 0.019(3) 0.017(3) -0.005(3) -0.001(3) -0.017(3)
C23 0.040(4) 0.029(3) 0.011(3) -0.006(3) 0.001(3) -0.019(3)
C24 0.037(4) 0.041(4) 0.017(3) -0.004(3) -0.001(3) -0.008(3)
C25 0.039(4) 0.048(5) 0.028(4) -0.010(4) 0.005(3) -0.007(4)
C26 0.063(6) 0.058(5) 0.011(3) -0.001(3) -0.006(4) -0.018(5)
C27 0.040(4) 0.042(4) 0.019(3) 0.001(3) -0.009(3) -0.008(3)
C28 0.019(3) 0.022(3) 0.018(3) -0.007(3) 0.002(2) -0.010(2)
C29 0.022(3) 0.025(3) 0.023(3) -0.009(3) 0.005(3) -0.010(3)
C30 0.027(4) 0.041(4) 0.027(4) -0.011(3) 0.000(3) -0.005(3)
C31 0.020(3) 0.049(4) 0.032(4) -0.020(4) 0.006(3) -0.004(3)
C32 0.038(4) 0.041(4) 0.019(3) -0.005(3) 0.000(3) -0.009(3)
C33 0.020(3) 0.033(4) 0.025(3) -0.012(3) 0.003(3) -0.002(3)
C34 0.019(3) 0.015(3) 0.018(3) -0.009(2) 0.000(2) -0.010(2)
C35 0.017(3) 0.017(3) 0.014(3) -0.007(2) 0.001(2) -0.005(2)
C36 0.034(4) 0.029(3) 0.021(3) -0.011(3) -0.002(3) 0.002(3)
C37 0.035(4) 0.047(4) 0.028(4) -0.021(4) 0.004(3) 0.004(3)
C38 0.041(4) 0.033(4) 0.018(3) -0.008(3) -0.012(3) -0.004(3)
C39 0.025(3) 0.023(3) 0.026(3) -0.010(3) -0.006(3) 0.002(3)
C40 0.015(3) 0.025(3) 0.009(3) -0.006(2) 0.000(2) 0.000(2)
C41 0.022(3) 0.024(3) 0.010(3) -0.006(2) 0.001(2) -0.008(2)
C42 0.040(4) 0.033(4) 0.016(3) -0.009(3) -0.001(3) -0.017(3)
C43 0.048(4) 0.030(4) 0.020(3) 0.002(3) 0.001(3) -0.023(3)
C44 0.038(4) 0.037(4) 0.017(3) -0.010(3) -0.006(3) -0.009(3)
C45 0.031(4) 0.028(3) 0.018(3) -0.008(3) 0.001(3) -0.014(3)

loop_
_atom_type_symbol
_atom_type_description
_atom_type_scat_dispersion_real
_atom_type_scat_dispersion_imag
_atom_type_scat_source
C C 0.0033 0.0016 'International Tables Vol C Tables 4.2.6.8 and 6.1.1.4'
H H 0.0000 0.0000 'International Tables Vol C Tables 4.2.6.8 and 6.1.1.4'
N N 0.0061 0.0033 'International Tables Vol C Tables 4.2.6.8 and 6.1.1.4'
O O 0.0106 0.0060 'International Tables Vol C Tables 4.2.6.8 and 6.1.1.4'
Cu Cu 0.3201 1.2651 'International Tables Vol C Tables 4.2.6.8 and 6.1.1.4'
I I -0.4742 1.8119 'International Tables Vol C Tables 4.2.6.8 and 6.1.1.4'
Pr Pr -0.2180 2.8214 'International Tables Vol C Tables 4.2.6.8 and 6.1.1.4'

loop_
_geom_angle_atom_site_label_1
_geom_angle_atom_site_label_2
_geom_angle_atom_site_label_3
_geom_angle
_geom_angle_site_symmetry_1
_geom_angle_site_symmetry_3
O8 Pr1 O1 153.21(14) . .
O8 Pr1 O17 81.80(14) . 2_666
O1 Pr1 O17 91.05(13) . 2_666
O8 Pr1 O10 88.23(15) . .
O1 Pr1 O10 84.75(13) . .
O17 Pr1 O10 148.99(14) 2_666 .
O8 Pr1 O9 84.20(14) . 2_566
O1 Pr1 O9 69.08(14) . 2_566
O17 Pr1 O9 79.42(14) 2_666 2_566
O10 Pr1 O9 70.36(15) . 2_566
O8 Pr1 O2 130.17(13) . .
O1 Pr1 O2 71.51(13) . .
O17 Pr1 O2 135.65(14) 2_666 .
O10 Pr1 O2 71.63(14) . .
O9 Pr1 O2 126.68(14) 2_566 .
O8 Pr1 O3 80.89(13) . .
O1 Pr1 O3 122.80(13) . .
O17 Pr1 O3 127.31(14) 2_666 .
O10 Pr1 O3 79.27(15) . .
O9 Pr1 O3 146.45(14) 2_566 .
O2 Pr1 O3 51.30(12) . .
O8 Pr1 O12 105.52(15) . .
O1 Pr1 O12 96.09(14) . .
O17 Pr1 O12 70.18(14) 2_666 .
O10 Pr1 O12 140.80(15) . .
O9 Pr1 O12 146.02(14) 2_566 .
O2 Pr1 O12 71.58(14) . .
O3 Pr1 O12 67.39(14) . .
O8 Pr1 Pr2 156.71(10) . .
O1 Pr1 Pr2 36.73(9) . .
O17 Pr1 Pr2 121.22(10) 2_666 .
O10 Pr1 Pr2 70.12(10) . .
O9 Pr1 Pr2 95.99(10) 2_566 .
O2 Pr1 Pr2 35.47(9) . .
O3 Pr1 Pr2 86.53(9) . .
O12 Pr1 Pr2 87.33(11) . .
O11 Pr2 O13 78.48(16) . 2_666
O11 Pr2 O1 137.54(14) . 2_666
O13 Pr2 O1 71.84(15) 2_666 2_666
O11 Pr2 O2 75.23(14) . .
O13 Pr2 O2 142.67(15) 2_666 .
O1 Pr2 O2 112.39(13) 2_666 .
O11 Pr2 O4 78.88(15) . .
O13 Pr2 O4 126.38(15) 2_666 .
O1 Pr2 O4 143.50(13) 2_666 .
O2 Pr2 O4 73.52(13) . .
O11 Pr2 O18 145.01(15) . .
O13 Pr2 O18 136.51(15) 2_666 .
O1 Pr2 O18 70.64(13) 2_666 .
O2 Pr2 O18 73.60(14) . .
O4 Pr2 O18 77.40(13) . .
O11 Pr2 O1 72.99(14) . .
O13 Pr2 O1 76.65(15) 2_666 .
O1 Pr2 O1 71.12(14) 2_666 .
O2 Pr2 O1 70.63(12) . .
O4 Pr2 O1 138.80(12) . .
O18 Pr2 O1 110.42(14) . .
O11 Pr2 O16 101.34(14) . .
O13 Pr2 O16 71.48(15) 2_666 .
O1 Pr2 O16 97.29(12) 2_666 .
O2 Pr2 O16 139.54(12) . .
O4 Pr2 O16 66.38(12) . .
O18 Pr2 O16 92.27(14) . .
O1 Pr2 O16 148.10(12) . .
O11 Pr2 Pr1 65.11(11) . .
O13 Pr2 Pr1 107.57(12) 2_666 .
O1 Pr2 Pr1 95.61(9) 2_666 .
O2 Pr2 Pr1 36.57(9) . .
O4 Pr2 Pr1 105.63(9) . .
O18 Pr2 Pr1 97.25(11) . .
O1 Pr2 Pr1 34.74(8) . .
O16 Pr2 Pr1 165.95(9) . .
O11 Pr2 Pr2 105.17(11) . 2_666
O13 Pr2 Pr2 70.57(12) 2_666 2_666
O1 Pr2 Pr2 36.33(9) 2_666 2_666
O2 Pr2 Pr2 91.26(9) . 2_666
O4 Pr2 Pr2 162.91(9) . 2_666
O18 Pr2 Pr2 91.07(10) . 2_666
O1 Pr2 Pr2 34.79(8) . 2_666
O16 Pr2 Pr2 127.45(8) . 2_666
Pr1 Pr2 Pr2 62.902(10) . 2_666
O11 Pr2 Pr3 101.29(11) . .
O13 Pr2 Pr3 106.43(12) 2_666 .
O1 Pr2 Pr3 115.67(9) 2_666 .
O2 Pr2 Pr3 104.36(9) . .
O4 Pr2 Pr3 34.48(9) . .
O18 Pr2 Pr3 71.85(11) . .
O1 Pr2 Pr3 173.05(8) . .
O16 Pr2 Pr3 35.77(8) . .
Pr1 Pr2 Pr3 139.421(10) . .
Pr2 Pr2 Pr3 151.973(13) 2_666 .
O15 Pr3 O6 73.33(15) 2_676 .
O15 Pr3 O19 74.64(17) 2_676 .
O6 Pr3 O19 88.75(15) . .
O15 Pr3 O14 132.89(15) 2_676 .
O6 Pr3 O14 78.22(14) . .
O19 Pr3 O14 141.61(15) . .
O15 Pr3 O20 72.71(15) 2_676 .
O6 Pr3 O20 145.62(15) . .
O19 Pr3 O20 77.32(15) . .
O14 Pr3 O20 130.78(14) . .
O15 Pr3 O16 141.89(14) 2_676 .
O6 Pr3 O16 137.16(13) . .
O19 Pr3 O16 82.75(14) . .
O14 Pr3 O16 82.88(13) . .
O20 Pr3 O16 72.64(14) . .
O15 Pr3 O4 129.96(16) 2_676 .
O6 Pr3 O4 71.19(13) . .
O19 Pr3 O4 70.48(14) . .
O14 Pr3 O4 71.14(13) . .
O20 Pr3 O4 130.04(13) . .
O16 Pr3 O4 66.38(12) . .
O15 Pr3 O6 66.13(15) 2_676 2_676
O6 Pr3 O6 71.48(14) . 2_676
O19 Pr3 O6 139.59(15) . 2_676
O14 Pr3 O6 69.60(14) . 2_676
O20 Pr3 O6 99.22(14) . 2_676
O16 Pr3 O6 135.36(13) . 2_676
O4 Pr3 O6 129.97(12) . 2_676
O15 Pr3 O7 92.95(16) 2_676 2_676
O6 Pr3 O7 119.72(13) . 2_676
O19 Pr3 O7 144.73(15) . 2_676
O14 Pr3 O7 69.76(14) . 2_676
O20 Pr3 O7 67.44(14) . 2_676
O16 Pr3 O7 88.09(13) . 2_676
O4 Pr3 O7 135.34(13) . 2_676
O6 Pr3 O7 50.07(12) 2_676 2_676
O15 Pr3 C3 77.43(17) 2_676 2_676
O6 Pr3 C3 96.40(14) . 2_676
O19 Pr3 C3 148.79(16) . 2_676
O14 Pr3 C3 69.26(15) . 2_676
O20 Pr3 C3 81.36(15) . 2_676
O16 Pr3 C3 112.25(14) . 2_676
O4 Pr3 C3 140.15(14) . 2_676
O6 Pr3 C3 25.40(13) 2_676 2_676
O7 Pr3 C3 24.80(13) 2_676 2_676
O15 Pr3 Pr3 64.65(11) 2_676 2_676
O6 Pr3 Pr3 37.06(9) . 2_676
O19 Pr3 Pr3 118.09(11) . 2_676
O14 Pr3 Pr3 69.93(10) . 2_676
O20 Pr3 Pr3 126.43(10) . 2_676
O16 Pr3 Pr3 152.79(9) . 2_676
O4 Pr3 Pr3 102.47(8) . 2_676
O6 Pr3 Pr3 34.42(8) 2_676 2_676
O7 Pr3 Pr3 83.55(9) 2_676 2_676
C3 Pr3 Pr3 59.49(10) 2_676 2_676
O15 Pr3 Pr2 136.32(13) 2_676 .
O6 Pr3 Pr2 103.10(9) . .
O19 Pr3 Pr2 61.70(11) . .
O14 Pr3 Pr2 86.10(10) . .
O20 Pr3 Pr2 97.67(10) . .
O16 Pr3 Pr2 37.05(9) . .
O4 Pr3 Pr2 33.19(8) . .
O6 Pr3 Pr2 155.67(10) 2_676 .
O7 Pr3 Pr2 123.27(9) 2_676 .
C3 Pr3 Pr2 144.67(11) 2_676 .
Pr3 Pr3 Pr2 135.577(13) 2_676 .
Cu2 I1 Cu1 60.29(4) . .
Cu2 I1 Cu3 82.93(4) . .
Cu1 I1 Cu3 124.14(4) . .
Cu2 I2 Cu4 99.66(4) . .
Cu2 I2 Cu1 59.01(3) . .
Cu4 I2 Cu1 66.22(3) . .
Cu2 I3 Cu2 180.0 2_565 .
Cu2 I3 Cu3 104.10(3) 2_565 .
Cu2 I3 Cu3 75.90(3) . .
Cu2 I3 Cu3 75.90(3) 2_565 2_565
Cu2 I3 Cu3 104.10(3) . 2_565
Cu3 I3 Cu3 180.00(5) . 2_565
Cu4 I4 Cu1 69.07(4) 2_575 2_575
Cu4 I4 Cu4 67.04(4) 2_575 .
Cu1 I4 Cu4 114.12(4) 2_575 .
N1 Cu1 Cu2 117.00(17) . .
N1 Cu1 I4 118.46(17) . 2_575
Cu2 Cu1 I4 123.57(5) . 2_575
N1 Cu1 I1 110.12(17) . .
Cu2 Cu1 I1 58.98(3) . .
I4 Cu1 I1 108.94(4) 2_575 .
N1 Cu1 I2 92.66(16) . .
Cu2 Cu1 I2 58.07(4) . .
I4 Cu1 I2 109.52(4) 2_575 .
I1 Cu1 I2 116.74(4) . .
N1 Cu1 Cu4 116.74(17) . .
Cu2 Cu1 Cu4 92.01(5) . .
I4 Cu1 Cu4 54.04(3) 2_575 .
I1 Cu1 Cu4 132.51(4) . .
I2 Cu1 Cu4 55.49(3) . .
N2 Cu2 I1 110.98(18) 1_554 .
N2 Cu2 I2 112.34(18) 1_554 .
I1 Cu2 I2 123.30(4) . .
N2 Cu2 Cu1 134.89(18) 1_554 .
I1 Cu2 Cu1 60.74(4) . .
I2 Cu2 Cu1 62.92(4) . .
N2 Cu2 I3 103.85(17) 1_554 .
I1 Cu2 I3 104.02(4) . .
I2 Cu2 I3 99.27(4) . .
Cu1 Cu2 I3 121.27(4) . .
N5 Cu3 N3 140.6(3) 1_454 1_455
N5 Cu3 I1 103.43(18) 1_454 .
N3 Cu3 I1 95.72(19) 1_455 .
N5 Cu3 I3 100.17(18) 1_454 .
N3 Cu3 I3 113.2(2) 1_455 .
I1 Cu3 I3 92.36(4) . .
N4 Cu4 I4 120.56(18) 1_554 2_575
N4 Cu4 I2 97.03(18) 1_554 .
I4 Cu4 I2 115.18(5) 2_575 .
N4 Cu4 I4 97.18(18) 1_554 .
I4 Cu4 I4 112.96(4) 2_575 .
I2 Cu4 I4 111.80(4) . .
N4 Cu4 Cu4 124.18(19) 1_554 2_575
I4 Cu4 Cu4 59.24(4) 2_575 2_575
I2 Cu4 Cu4 135.99(6) . 2_575
I4 Cu4 Cu4 53.72(4) . 2_575
N4 Cu4 Cu1 126.71(18) 1_554 .
I4 Cu4 Cu1 56.89(3) 2_575 .
I2 Cu4 Cu1 58.29(3) . .
I4 Cu4 Cu1 134.80(4) . .
Cu4 Cu4 Cu1 100.33(5) 2_575 .
N6 Cu5 N6 180.0(5) 2_675 .
Pr1 O1 Pr2 120.15(16) . 2_666
Pr1 O1 Pr2 108.54(14) . .
Pr2 O1 Pr2 108.88(14) 2_666 .
Pr1 O1 H1A 106.1 . .
Pr2 O1 H1A 106.1 2_666 .
Pr2 O1 H1A 106.1 . .
C1 O2 Pr2 156.6(4) . .
C1 O2 Pr1 94.6(3) . .
Pr2 O2 Pr1 107.96(14) . .
C1 O3 Pr1 93.2(3) . .
C2 O4 Pr2 125.3(3) . .
C2 O4 Pr3 122.2(3) . .
Pr2 O4 Pr3 112.33(14) . .
C3 O6 Pr3 155.0(4) . .
C3 O6 Pr3 93.7(3) . 2_676
Pr3 O6 Pr3 108.52(14) . 2_676
C3 O7 Pr3 94.3(3) . 2_676
C10 O8 Pr1 138.6(4) . .
C10 O9 Pr1 143.1(4) . 2_566
C16 O10 Pr1 130.3(4) . .
C16 O11 Pr2 142.7(4) . .
C22 O12 Pr1 114.4(4) . .
C22 O13 Pr2 167.6(4) . 2_666
C28 O14 Pr3 130.4(4) . .
C28 O15 Pr3 139.1(4) . 2_676
C34 O16 Pr3 129.7(3) . .
C34 O16 Pr2 119.7(3) . .
Pr3 O16 Pr2 107.18(14) . .
C34 O17 Pr1 139.6(4) . 2_666
C40 O18 Pr2 125.9(4) . .
C40 O19 Pr3 142.7(4) . .
Pr3 O20 H20B 126.6 . .
Pr3 O20 H20C 107.2 . .
H20B O20 H20C 111.6 . .
H21B O21 H21C 101.0 . .
C13 N1 C14 117.4(6) . .
C13 N1 Cu1 119.3(5) . .
C14 N1 Cu1 122.4(5) . .
C20 N2 C19 116.7(6) . .
C20 N2 Cu2 119.8(5) . 1_556
C19 N2 Cu2 122.1(5) . 1_556
C25 N3 C26 116.5(6) . .
C25 N3 Cu3 122.2(5) . 1_655
C26 N3 Cu3 120.8(5) . 1_655
C31 N4 C32 117.1(6) . .
C31 N4 Cu4 123.2(5) . 1_556
C32 N4 Cu4 119.6(5) . 1_556
C38 N5 C37 116.8(6) . .
C38 N5 Cu3 123.4(5) . 1_656
C37 N5 Cu3 119.5(5) . 1_656
C43 N6 C44 116.9(6) . .
C43 N6 Cu5 120.9(5) . .
C44 N6 Cu5 122.2(5) . .
O3 C1 O2 120.9(5) . .
O3 C1 C4 120.6(5) . .
O2 C1 C4 118.5(5) . .
O5 C2 O4 124.7(5) . .
O5 C2 C5 118.5(5) . .
O4 C2 C5 116.8(5) . .
O7 C3 O6 121.4(5) . .
O7 C3 C6 121.0(5) . .
O6 C3 C6 117.6(5) . .
O7 C3 Pr3 61.0(3) . 2_676
O6 C3 Pr3 60.9(3) . 2_676
C6 C3 Pr3 173.1(4) . 2_676
C9 C4 C5 120.0(5) . .
C9 C4 C1 118.3(5) . .
C5 C4 C1 121.6(5) . .
C6 C5 C4 118.6(5) . .
C6 C5 C2 121.5(5) . .
C4 C5 C2 119.7(5) . .
C5 C6 C7 120.0(5) . .
C5 C6 C3 121.6(5) . .
C7 C6 C3 118.4(5) . .
C8 C7 C6 121.1(6) . .
C8 C7 H7A 119.4 . .
C6 C7 H7A 119.4 . .
C9 C8 C7 118.7(6) . .
C9 C8 H8A 120.7 . .
C7 C8 H8A 120.7 . .
C8 C9 C4 121.4(6) . .
C8 C9 H9A 119.3 . .
C4 C9 H9A 119.3 . .
O9 C10 O8 125.9(6) . .
O9 C10 C11 118.2(5) . .
O8 C10 C11 115.9(5) . .
C12 C11 C15 118.2(6) . .
C12 C11 C10 120.7(6) . .
C15 C11 C10 121.1(6) . .
C11 C12 C13 118.9(6) . .
C11 C12 H12A 120.6 . .
C13 C12 H12A 120.6 . .
N1 C13 C12 123.3(7) . .
N1 C13 H13A 118.4 . .
C12 C13 H13A 118.4 . .
N1 C14 C15 123.5(6) . .
N1 C14 H14A 118.2 . .
C15 C14 H14A 118.2 . .
C14 C15 C11 118.7(6) . .
C14 C15 H15A 120.7 . .
C11 C15 H15A 120.7 . .
O10 C16 O11 126.1(6) . .
O10 C16 C17 120.1(5) . .
O11 C16 C17 113.7(5) . .
C18 C17 C21 118.0(6) . .
C18 C17 C16 121.4(6) . .
C21 C17 C16 120.4(6) . .
C17 C18 C19 118.0(6) . .
C17 C18 H18A 121.0 . .
C19 C18 H18A 121.0 . .
N2 C19 C18 124.1(6) . .
N2 C19 H19A 117.9 . .
C18 C19 H19A 117.9 . .
N2 C20 C21 123.0(7) . .
N2 C20 H20A 118.5 . .
C21 C20 H20A 118.5 . .
C20 C21 C17 119.8(7) . .
C20 C21 H21A 120.1 . .
C17 C21 H21A 120.1 . .
O12 C22 O13 123.9(6) . .
O12 C22 C23 119.9(5) . .
O13 C22 C23 116.2(6) . .
C24 C23 C27 117.8(6) . .
C24 C23 C22 120.1(6) . .
C27 C23 C22 122.0(6) . .
C23 C24 C25 119.9(7) . .
C23 C24 H24A 120.0 . .
C25 C24 H24A 120.0 . .
N3 C25 C24 123.1(7) . .
N3 C25 H25A 118.4 . .
C24 C25 H25A 118.4 . .
N3 C26 C27 123.4(7) . .
N3 C26 H26A 118.3 . .
C27 C26 H26A 118.3 . .
C26 C27 C23 119.3(7) . .
C26 C27 H27A 120.4 . .
C23 C27 H27A 120.4 . .
O15 C28 O14 128.5(6) . .
O15 C28 C29 114.8(5) . .
O14 C28 C29 116.6(5) . .
C33 C29 C30 118.5(6) . .
C33 C29 C28 120.2(6) . .
C30 C29 C28 121.0(6) . .
C31 C30 C29 117.3(7) . .
C31 C30 H30A 121.3 . .
C29 C30 H30A 121.3 . .
N4 C31 C30 124.8(6) . .
N4 C31 H31A 117.6 . .
C30 C31 H31A 117.6 . .
N4 C32 C33 123.0(7) . .
N4 C32 H32A 118.5 . .
C33 C32 H32A 118.5 . .
C32 C33 C29 119.2(6) . .
C32 C33 H33A 120.4 . .
C29 C33 H33A 120.4 . .
O17 C34 O16 124.3(5) . .
O17 C34 C35 117.8(5) . .
O16 C34 C35 117.9(5) . .
C39 C35 C36 116.9(6) . .
C39 C35 C34 121.7(5) . .
C36 C35 C34 121.3(5) . .
C35 C36 C37 119.0(6) . .
C35 C36 H36A 120.5 . .
C37 C36 H36A 120.5 . .
N5 C37 C36 123.8(6) . .
N5 C37 H37A 118.1 . .
C36 C37 H37A 118.1 . .
N5 C38 C39 121.9(6) . .
N5 C38 H38A 119.1 . .
C39 C38 H38A 119.1 . .
C35 C39 C38 121.5(6) . .
C35 C39 H39A 119.2 . .
C38 C39 H39A 119.2 . .
O19 C40 O18 126.5(6) . .
O19 C40 C41 116.8(6) . .
O18 C40 C41 116.8(5) . .
C42 C41 C45 117.6(6) . .
C42 C41 C40 121.0(6) . .
C45 C41 C40 121.4(6) . .
C41 C42 C43 119.2(6) . .
C41 C42 H42A 120.4 . .
C43 C42 H42A 120.4 . .
N6 C43 C42 123.8(6) . .
N6 C43 H43A 118.1 . .
C42 C43 H43A 118.1 . .
N6 C44 C45 123.2(6) . .
N6 C44 H44A 118.4 . .
C45 C44 H44A 118.4 . .
C44 C45 C41 119.1(6) . .
C44 C45 H45A 120.4 . .
C41 C45 H45A 120.4 . .

loop_
_geom_bond_atom_site_label_1
_geom_bond_atom_site_label_2
_geom_bond_distance
_geom_bond_site_symmetry_2
Pr1 O8 2.377(4) .
Pr1 O1 2.407(4) .
Pr1 O17 2.441(4) 2_666
Pr1 O10 2.479(4) .
Pr1 O9 2.506(4) 2_566
Pr1 O2 2.509(4) .
Pr1 O3 2.561(4) .
Pr1 O12 2.650(4) .
Pr1 Pr2 4.0057(5) .
Pr2 O11 2.376(4) .
Pr2 O13 2.424(4) 2_666
Pr2 O1 2.434(4) 2_666
Pr2 O2 2.443(4) .
Pr2 O4 2.449(4) .
Pr2 O18 2.469(4) .
Pr2 O1 2.526(4) .
Pr2 O16 2.610(4) .
Pr2 Pr2 4.0353(7) 2_666
Pr2 Pr3 4.1380(5) .
Pr3 O15 2.417(4) 2_676
Pr3 O6 2.429(4) .
Pr3 O19 2.451(4) .
Pr3 O14 2.469(4) .
Pr3 O20 2.523(4) .
Pr3 O16 2.532(4) .
Pr3 O4 2.533(4) .
Pr3 O6 2.589(4) 2_676
Pr3 O7 2.592(4) 2_676
Pr3 C3 2.957(6) 2_676
Pr3 Pr3 4.0739(7) 2_676
I1 Cu2 2.6296(12) .
I1 Cu1 2.6769(12) .
I1 Cu3 2.9190(15) .
I2 Cu2 2.6386(13) .
I2 Cu4 2.6810(13) .
I2 Cu1 2.7680(12) .
I3 Cu2 2.8789(14) 2_565
I3 Cu2 2.8789(14) .
I3 Cu3 3.0993(15) .
I3 Cu3 3.0993(15) 2_565
I4 Cu4 2.5801(11) 2_575
I4 Cu1 2.6700(12) 2_575
I4 Cu4 2.7502(13) .
Cu1 N1 2.041(5) .
Cu1 Cu2 2.6652(15) .
Cu1 I4 2.6700(12) 2_575
Cu1 Cu4 2.9773(17) .
Cu2 N2 2.029(6) 1_554
Cu3 N5 1.982(5) 1_454
Cu3 N3 1.990(6) 1_455
Cu4 N4 2.040(6) 1_554
Cu4 I4 2.5801(11) 2_575
Cu4 Cu4 2.947(2) 2_575
Cu5 N6 1.906(5) 2_675
Cu5 N6 1.906(5) .
O1 Pr2 2.434(4) 2_666
O1 H1A 0.9800 .
O2 C1 1.282(6) .
O3 C1 1.241(7) .
O4 C2 1.291(6) .
O5 C2 1.233(7) .
O6 C3 1.271(7) .
O6 Pr3 2.589(4) 2_676
O7 C3 1.243(7) .
O7 Pr3 2.592(4) 2_676
O8 C10 1.265(7) .
O9 C10 1.233(7) .
O9 Pr1 2.506(4) 2_566
O10 C16 1.233(7) .
O11 C16 1.266(7) .
O12 C22 1.241(8) .
O13 C22 1.262(7) .
O13 Pr2 2.424(4) 2_666
O14 C28 1.254(7) .
O15 C28 1.247(7) .
O15 Pr3 2.417(4) 2_676
O16 C34 1.273(7) .
O17 C34 1.238(7) .
O17 Pr1 2.441(4) 2_666
O18 C40 1.248(7) .
O19 C40 1.238(7) .
O20 H20B 0.8500 .
O20 H20C 0.8500 .
O21 H21B 0.8499 .
O21 H21C 0.8499 .
N1 C13 1.312(9) .
N1 C14 1.340(9) .
N2 C20 1.331(9) .
N2 C19 1.334(9) .
N2 Cu2 2.029(6) 1_556
N3 C25 1.336(9) .
N3 C26 1.351(10) .
N3 Cu3 1.990(6) 1_655
N4 C31 1.319(9) .
N4 C32 1.331(9) .
N4 Cu4 2.040(6) 1_556
N5 C38 1.340(9) .
N5 C37 1.344(9) .
N5 Cu3 1.982(5) 1_656
N6 C43 1.324(9) .
N6 C44 1.340(9) .
C1 C4 1.496(8) .
C2 C5 1.521(7) .
C3 C6 1.491(8) .
C3 Pr3 2.957(6) 2_676
C4 C9 1.390(8) .
C4 C5 1.400(8) .
C5 C6 1.393(8) .
C6 C7 1.398(8) .
C7 C8 1.381(9) .
C7 H7A 0.9300 .
C8 C9 1.374(9) .
C8 H8A 0.9300 .
C9 H9A 0.9300 .
C10 C11 1.524(8) .
C11 C12 1.377(9) .
C11 C15 1.385(9) .
C12 C13 1.398(9) .
C12 H12A 0.9300 .
C13 H13A 0.9300 .
C14 C15 1.379(9) .
C14 H14A 0.9300 .
C15 H15A 0.9300 .
C16 C17 1.503(8) .
C17 C18 1.370(9) .
C17 C21 1.387(9) .
C18 C19 1.392(9) .
C18 H18A 0.9300 .
C19 H19A 0.9300 .
C20 C21 1.370(10) .
C20 H20A 0.9300 .
C21 H21A 0.9300 .
C22 C23 1.518(9) .
C23 C24 1.372(10) .
C23 C27 1.379(9) .
C24 C25 1.374(10) .
C24 H24A 0.9300 .
C25 H25A 0.9300 .
C26 C27 1.370(10) .
C26 H26A 0.9300 .
C27 H27A 0.9300 .
C28 C29 1.511(8) .
C29 C33 1.380(9) .
C29 C30 1.388(9) .
C30 C31 1.384(9) .
C30 H30A 0.9300 .
C31 H31A 0.9300 .
C32 C33 1.378(9) .
C32 H32A 0.9300 .
C33 H33A 0.9300 .
C34 C35 1.506(8) .
C35 C39 1.374(8) .
C35 C36 1.381(8) .
C36 C37 1.385(9) .
C36 H36A 0.9300 .
C37 H37A 0.9300 .
C38 C39 1.377(9) .
C38 H38A 0.9300 .
C39 H39A 0.9300 .
C40 C41 1.523(8) .
C41 C42 1.374(9) .
C41 C45 1.392(9) .
C42 C43 1.383(9) .
C42 H42A 0.9300 .
C43 H43A 0.9300 .
C44 C45 1.380(9) .
C44 H44A 0.9300 .
C45 H45A 0.9300 .

loop_
_geom_hbond_atom_site_label_D
_geom_hbond_atom_site_label_H
_geom_hbond_atom_site_label_A
_geom_hbond_distance_DH
_geom_hbond_distance_HA
_geom_hbond_distance_DA
_geom_hbond_angle_DHA
_geom_hbond_site_symmetry_A
O20 H20C O21 0.85 1.98 2.828(7) 179.9 .
O20 H20B O8 0.85 2.12 2.974(6) 179.6 1_655
O21 H21B O5 0.85 2.16 3.012(7) 179.7 1_655
O21 H21C O5 0.85 2.16 3.009(7) 179.6 2_676

loop_
_geom_torsion_atom_site_label_1
_geom_torsion_atom_site_label_2
_geom_torsion_atom_site_label_3
_geom_torsion_atom_site_label_4
_geom_torsion
_geom_torsion_site_symmetry_1
_geom_torsion_site_symmetry_4
O8 Pr1 Pr2 O11 35.5(3) . .
O1 Pr1 Pr2 O11 -95.9(2) . .
O17 Pr1 Pr2 O11 -134.98(17) 2_666 .
O10 Pr1 Pr2 O11 12.86(17) . .
O9 Pr1 Pr2 O11 -53.74(16) 2_566 .
O2 Pr1 Pr2 O11 98.8(2) . .
O3 Pr1 Pr2 O11 92.69(16) . .
O12 Pr1 Pr2 O11 160.18(16) . .
O8 Pr1 Pr2 O13 103.3(3) . 2_666
O1 Pr1 Pr2 O13 -28.12(19) . 2_666
O17 Pr1 Pr2 O13 -67.18(17) 2_666 2_666
O10 Pr1 Pr2 O13 80.66(17) . 2_666
O9 Pr1 Pr2 O13 14.06(16) 2_566 2_666
O2 Pr1 Pr2 O13 166.6(2) . 2_666
O3 Pr1 Pr2 O13 160.49(16) . 2_666
O12 Pr1 Pr2 O13 -132.02(16) . 2_666
O8 Pr1 Pr2 O1 176.0(3) . 2_666
O1 Pr1 Pr2 O1 44.6(2) . 2_666
O17 Pr1 Pr2 O1 5.52(15) 2_666 2_666
O10 Pr1 Pr2 O1 153.35(15) . 2_666
O9 Pr1 Pr2 O1 86.76(14) 2_566 2_666
O2 Pr1 Pr2 O1 -120.67(19) . 2_666
O3 Pr1 Pr2 O1 -126.81(13) . 2_666
O12 Pr1 Pr2 O1 -59.32(13) . 2_666
O8 Pr1 Pr2 O2 -63.3(3) . .
O1 Pr1 Pr2 O2 165.2(2) . .
O17 Pr1 Pr2 O2 126.2(2) 2_666 .
O10 Pr1 Pr2 O2 -86.0(2) . .
O9 Pr1 Pr2 O2 -152.6(2) 2_566 .
O3 Pr1 Pr2 O2 -6.15(19) . .
O12 Pr1 Pr2 O2 61.34(19) . .
O8 Pr1 Pr2 O4 -34.0(3) . .
O1 Pr1 Pr2 O4 -165.40(18) . .
O17 Pr1 Pr2 O4 155.54(15) 2_666 .
O10 Pr1 Pr2 O4 -56.62(15) . .
O9 Pr1 Pr2 O4 -123.22(14) 2_566 .
O2 Pr1 Pr2 O4 29.36(19) . .
O3 Pr1 Pr2 O4 23.21(14) . .
O12 Pr1 Pr2 O4 90.70(14) . .
O8 Pr1 Pr2 O18 -112.9(3) . .
O1 Pr1 Pr2 O18 115.72(18) . .
O17 Pr1 Pr2 O18 76.66(15) 2_666 .
O10 Pr1 Pr2 O18 -135.51(15) . .
O9 Pr1 Pr2 O18 157.90(14) 2_566 .
O2 Pr1 Pr2 O18 -49.52(19) . .
O3 Pr1 Pr2 O18 -55.67(14) . .
O12 Pr1 Pr2 O18 11.82(14) . .
O8 Pr1 Pr2 O1 131.4(3) . .
O17 Pr1 Pr2 O1 -39.06(19) 2_666 .
O10 Pr1 Pr2 O1 108.78(19) . .
O9 Pr1 Pr2 O1 42.18(18) 2_566 .
O2 Pr1 Pr2 O1 -165.2(2) . .
O3 Pr1 Pr2 O1 -171.39(18) . .
O12 Pr1 Pr2 O1 -103.90(18) . .
O8 Pr1 Pr2 O16 19.4(4) . .
O1 Pr1 Pr2 O16 -112.0(4) . .
O17 Pr1 Pr2 O16 -151.1(4) 2_666 .
O10 Pr1 Pr2 O16 -3.2(4) . .
O9 Pr1 Pr2 O16 -69.8(4) 2_566 .
O2 Pr1 Pr2 O16 82.8(4) . .
O3 Pr1 Pr2 O16 76.6(4) . .
O12 Pr1 Pr2 O16 144.1(4) . .
O8 Pr1 Pr2 Pr2 159.7(2) . 2_666
O1 Pr1 Pr2 Pr2 28.24(15) . 2_666
O17 Pr1 Pr2 Pr2 -10.82(11) 2_666 2_666
O10 Pr1 Pr2 Pr2 137.02(11) . 2_666
O9 Pr1 Pr2 Pr2 70.42(10) 2_566 2_666
O2 Pr1 Pr2 Pr2 -137.00(16) . 2_666
O3 Pr1 Pr2 Pr2 -143.15(10) . 2_666
O12 Pr1 Pr2 Pr2 -75.66(10) . 2_666
O8 Pr1 Pr2 Pr3 -42.4(2) . .
O1 Pr1 Pr2 Pr3 -173.80(15) . .
O17 Pr1 Pr2 Pr3 147.14(11) 2_666 .
O10 Pr1 Pr2 Pr3 -65.03(11) . .
O9 Pr1 Pr2 Pr3 -131.62(11) 2_566 .
O2 Pr1 Pr2 Pr3 20.95(16) . .
O3 Pr1 Pr2 Pr3 14.81(10) . .
O12 Pr1 Pr2 Pr3 82.30(10) . .
O11 Pr2 Pr3 O15 -146.0(2) . 2_676
O13 Pr2 Pr3 O15 132.9(2) 2_666 2_676
O1 Pr2 Pr3 O15 55.50(19) 2_666 2_676
O2 Pr2 Pr3 O15 -68.52(19) . 2_676
O4 Pr2 Pr3 O15 -95.6(2) . 2_676
O18 Pr2 Pr3 O15 -1.51(19) . 2_676
O1 Pr2 Pr3 O15 -111.8(7) . 2_676
O16 Pr2 Pr3 O15 120.3(2) . 2_676
Pr1 Pr2 Pr3 O15 -81.22(17) . 2_676
Pr2 Pr2 Pr3 O15 53.46(17) 2_666 2_676
O11 Pr2 Pr3 O6 -66.50(15) . .
O13 Pr2 Pr3 O6 -147.67(16) 2_666 .
O1 Pr2 Pr3 O6 134.97(15) 2_666 .
O2 Pr2 Pr3 O6 10.95(15) . .
O4 Pr2 Pr3 O6 -16.15(19) . .
O18 Pr2 Pr3 O6 77.96(15) . .
O1 Pr2 Pr3 O6 -32.3(7) . .
O16 Pr2 Pr3 O6 -160.28(19) . .
Pr1 Pr2 Pr3 O6 -1.75(11) . .
Pr2 Pr2 Pr3 O6 132.93(11) 2_666 .
O11 Pr2 Pr3 O19 -147.83(16) . .
O13 Pr2 Pr3 O19 131.00(17) 2_666 .
O1 Pr2 Pr3 O19 53.64(16) 2_666 .
O2 Pr2 Pr3 O19 -70.37(16) . .
O4 Pr2 Pr3 O19 -97.5(2) . .
O18 Pr2 Pr3 O19 -3.37(16) . .
O1 Pr2 Pr3 O19 -113.6(7) . .
O16 Pr2 Pr3 O19 118.39(19) . .
Pr1 Pr2 Pr3 O19 -83.08(12) . .
Pr2 Pr2 Pr3 O19 51.60(12) 2_666 .
O11 Pr2 Pr3 O14 10.44(15) . .
O13 Pr2 Pr3 O14 -70.73(16) 2_666 .
O1 Pr2 Pr3 O14 -148.09(14) 2_666 .
O2 Pr2 Pr3 O14 87.90(14) . .
O4 Pr2 Pr3 O14 60.79(19) . .
O18 Pr2 Pr3 O14 154.90(14) . .
O1 Pr2 Pr3 O14 44.7(7) . .
O16 Pr2 Pr3 O14 -83.34(18) . .
Pr1 Pr2 Pr3 O14 75.19(10) . .
Pr2 Pr2 Pr3 O14 -150.13(10) 2_666 .
O11 Pr2 Pr3 O20 141.09(15) . .
O13 Pr2 Pr3 O20 59.92(16) 2_666 .
O1 Pr2 Pr3 O20 -17.44(15) 2_666 .
O2 Pr2 Pr3 O20 -141.46(15) . .
O4 Pr2 Pr3 O20 -168.56(19) . .
O18 Pr2 Pr3 O20 -74.45(15) . .
O1 Pr2 Pr3 O20 175.3(7) . .
O16 Pr2 Pr3 O20 47.31(19) . .
Pr1 Pr2 Pr3 O20 -154.16(11) . .
Pr2 Pr2 Pr3 O20 -19.48(11) 2_666 .
O11 Pr2 Pr3 O16 93.78(19) . .
O13 Pr2 Pr3 O16 12.6(2) 2_666 .
O1 Pr2 Pr3 O16 -64.75(18) 2_666 .
O2 Pr2 Pr3 O16 171.23(18) . .
O4 Pr2 Pr3 O16 144.1(2) . .
O18 Pr2 Pr3 O16 -121.76(18) . .
O1 Pr2 Pr3 O16 128.0(7) . .
Pr1 Pr2 Pr3 O16 158.53(15) . .
Pr2 Pr2 Pr3 O16 -66.79(15) 2_666 .
O11 Pr2 Pr3 O4 -50.35(19) . .
O13 Pr2 Pr3 O4 -131.5(2) 2_666 .
O1 Pr2 Pr3 O4 151.12(19) 2_666 .
O2 Pr2 Pr3 O4 27.10(19) . .
O18 Pr2 Pr3 O4 94.11(19) . .
O1 Pr2 Pr3 O4 -16.1(7) . .
O16 Pr2 Pr3 O4 -144.1(2) . .
Pr1 Pr2 Pr3 O4 14.40(16) . .
Pr2 Pr2 Pr3 O4 149.08(16) 2_666 .
O11 Pr2 Pr3 O6 7.4(2) . 2_676
O13 Pr2 Pr3 O6 -73.8(2) 2_666 2_676
O1 Pr2 Pr3 O6 -151.1(2) 2_666 2_676
O2 Pr2 Pr3 O6 84.9(2) . 2_676
O4 Pr2 Pr3 O6 57.8(3) . 2_676
O18 Pr2 Pr3 O6 151.9(2) . 2_676
O1 Pr2 Pr3 O6 41.6(8) . 2_676
O16 Pr2 Pr3 O6 -86.4(3) . 2_676
Pr1 Pr2 Pr3 O6 72.2(2) . 2_676
Pr2 Pr2 Pr3 O6 -153.2(2) 2_666 2_676
O11 Pr2 Pr3 O7 73.09(16) . 2_676
O13 Pr2 Pr3 O7 -8.09(17) 2_666 2_676
O1 Pr2 Pr3 O7 -85.44(15) 2_666 2_676
O2 Pr2 Pr3 O7 150.54(15) . 2_676
O4 Pr2 Pr3 O7 123.4(2) . 2_676
O18 Pr2 Pr3 O7 -142.45(15) . 2_676
O1 Pr2 Pr3 O7 107.3(7) . 2_676
O16 Pr2 Pr3 O7 -20.69(19) . 2_676
Pr1 Pr2 Pr3 O7 137.84(12) . 2_676
Pr2 Pr2 Pr3 O7 -87.49(12) 2_666 2_676
O11 Pr2 Pr3 C3 55.2(2) . 2_676
O13 Pr2 Pr3 C3 -25.9(2) 2_666 2_676
O1 Pr2 Pr3 C3 -103.3(2) 2_666 2_676
O2 Pr2 Pr3 C3 132.7(2) . 2_676
O4 Pr2 Pr3 C3 105.6(2) . 2_676
O18 Pr2 Pr3 C3 -160.3(2) . 2_676
O1 Pr2 Pr3 C3 89.4(7) . 2_676
O16 Pr2 Pr3 C3 -38.5(2) . 2_676
Pr1 Pr2 Pr3 C3 119.98(19) . 2_676
Pr2 Pr2 Pr3 C3 -105.34(19) 2_666 2_676
O11 Pr2 Pr3 Pr3 -45.43(11) . 2_676
O13 Pr2 Pr3 Pr3 -126.61(12) 2_666 2_676
O1 Pr2 Pr3 Pr3 156.03(10) 2_666 2_676
O2 Pr2 Pr3 Pr3 32.02(10) . 2_676
O4 Pr2 Pr3 Pr3 4.92(16) . 2_676
O18 Pr2 Pr3 Pr3 99.03(11) . 2_676
O1 Pr2 Pr3 Pr3 -11.2(7) . 2_676
O16 Pr2 Pr3 Pr3 -139.21(15) . 2_676
Pr1 Pr2 Pr3 Pr3 19.31(3) . 2_676
Pr2 Pr2 Pr3 Pr3 153.99(2) 2_666 2_676
Cu2 I1 Cu1 N1 -110.11(18) . .
Cu3 I1 Cu1 N1 -54.04(18) . .
Cu3 I1 Cu1 Cu2 56.07(5) . .
Cu2 I1 Cu1 I4 118.42(5) . 2_575
Cu3 I1 Cu1 I4 174.49(3) . 2_575
Cu2 I1 Cu1 I2 -6.23(4) . .
Cu3 I1 Cu1 I2 49.85(6) . .
Cu2 I1 Cu1 Cu4 60.27(6) . .
Cu3 I1 Cu1 Cu4 116.34(6) . .
Cu2 I2 Cu1 N1 120.43(18) . .
Cu4 I2 Cu1 N1 -120.98(17) . .
Cu4 I2 Cu1 Cu2 118.59(5) . .
Cu2 I2 Cu1 I4 -118.06(5) . 2_575
Cu4 I2 Cu1 I4 0.53(3) . 2_575
Cu2 I2 Cu1 I1 6.29(4) . .
Cu4 I2 Cu1 I1 124.88(5) . .
Cu2 I2 Cu1 Cu4 -118.59(5) . .
Cu1 I1 Cu2 N2 -130.7(2) . 1_554
Cu3 I1 Cu2 N2 93.14(19) . 1_554
Cu1 I1 Cu2 I2 6.99(5) . .
Cu3 I1 Cu2 I2 -129.22(6) . .
Cu3 I1 Cu2 Cu1 -136.21(4) . .
Cu1 I1 Cu2 I3 118.25(4) . .
Cu3 I1 Cu2 I3 -17.95(3) . .
Cu4 I2 Cu2 N2 75.70(19) . 1_554
Cu1 I2 Cu2 N2 130.30(19) . 1_554
Cu4 I2 Cu2 I1 -61.44(6) . .
Cu1 I2 Cu2 I1 -6.84(5) . .
Cu4 I2 Cu2 Cu1 -54.60(4) . .
Cu4 I2 Cu2 I3 -175.07(3) . .
Cu1 I2 Cu2 I3 -120.48(4) . .
N1 Cu1 Cu2 N2 -170.5(3) . 1_554
I4 Cu1 Cu2 N2 -2.0(3) 2_575 1_554
I1 Cu1 Cu2 N2 91.2(3) . 1_554
I2 Cu1 Cu2 N2 -95.3(3) . 1_554
Cu4 Cu1 Cu2 N2 -49.0(3) . 1_554
N1 Cu1 Cu2 I1 98.28(19) . .
I4 Cu1 Cu2 I1 -93.17(5) 2_575 .
I2 Cu1 Cu2 I1 173.44(4) . .
Cu4 Cu1 Cu2 I1 -140.17(4) . .
N1 Cu1 Cu2 I2 -75.16(19) . .
I4 Cu1 Cu2 I2 93.38(6) 2_575 .
I1 Cu1 Cu2 I2 -173.44(4) . .
Cu4 Cu1 Cu2 I2 46.39(4) . .
N1 Cu1 Cu2 I3 9.2(2) . .
I4 Cu1 Cu2 I3 177.71(4) 2_575 .
I1 Cu1 Cu2 I3 -89.11(5) . .
I2 Cu1 Cu2 I3 84.33(5) . .
Cu4 Cu1 Cu2 I3 130.71(5) . .
Cu2 I3 Cu2 N2 157(100) 2_565 1_554
Cu3 I3 Cu2 N2 -98.92(18) . 1_554
Cu3 I3 Cu2 N2 81.08(18) 2_565 1_554
Cu2 I3 Cu2 I1 -86(100) 2_565 .
Cu3 I3 Cu2 I1 17.28(3) . .
Cu3 I3 Cu2 I1 -162.72(3) 2_565 .
Cu2 I3 Cu2 I2 41(100) 2_565 .
Cu3 I3 Cu2 I2 145.17(4) . .
Cu3 I3 Cu2 I2 -34.83(4) 2_565 .
Cu2 I3 Cu2 Cu1 -22(100) 2_565 .
Cu3 I3 Cu2 Cu1 81.31(6) . .
Cu3 I3 Cu2 Cu1 -98.69(6) 2_565 .
Cu2 I1 Cu3 N5 -84.90(19) . 1_454
Cu1 I1 Cu3 N5 -131.47(19) . 1_454
Cu2 I1 Cu3 N3 129.8(2) . 1_455
Cu1 I1 Cu3 N3 83.2(2) . 1_455
Cu2 I1 Cu3 I3 16.14(3) . .
Cu1 I1 Cu3 I3 -30.43(4) . .
Cu2 I3 Cu3 N5 -90.97(18) 2_565 1_454
Cu2 I3 Cu3 N5 89.03(18) . 1_454
Cu3 I3 Cu3 N5 -179(100) 2_565 1_454
Cu2 I3 Cu3 N3 67.7(2) 2_565 1_455
Cu2 I3 Cu3 N3 -112.3(2) . 1_455
Cu3 I3 Cu3 N3 -20(100) 2_565 1_455
Cu2 I3 Cu3 I1 164.94(3) 2_565 .
Cu2 I3 Cu3 I1 -15.06(3) . .
Cu3 I3 Cu3 I1 77(100) 2_565 .
Cu2 I2 Cu4 N4 -79.40(17) . 1_554
Cu1 I2 Cu4 N4 -129.18(18) . 1_554
Cu2 I2 Cu4 I4 49.21(5) . 2_575
Cu1 I2 Cu4 I4 -0.57(4) . 2_575
Cu2 I2 Cu4 I4 179.94(4) . .
Cu1 I2 Cu4 I4 130.16(4) . .
Cu2 I2 Cu4 Cu4 120.14(9) . 2_575
Cu1 I2 Cu4 Cu4 70.36(9) . 2_575
Cu2 I2 Cu4 Cu1 49.78(4) . .
Cu4 I4 Cu4 N4 127.59(19) 2_575 1_554
Cu1 I4 Cu4 N4 75.53(18) 2_575 1_554
Cu4 I4 Cu4 I4 0.0 2_575 2_575
Cu1 I4 Cu4 I4 -52.06(5) 2_575 2_575
Cu4 I4 Cu4 I2 -131.85(6) 2_575 .
Cu1 I4 Cu4 I2 176.09(3) 2_575 .
Cu1 I4 Cu4 Cu4 -52.06(5) 2_575 2_575
Cu4 I4 Cu4 Cu1 -65.46(6) 2_575 .
Cu1 I4 Cu4 Cu1 -117.52(6) 2_575 .
N1 Cu1 Cu4 N4 147.2(3) . 1_554
Cu2 Cu1 Cu4 N4 25.4(2) . 1_554
I4 Cu1 Cu4 N4 -105.7(2) 2_575 1_554
I1 Cu1 Cu4 N4 -22.7(2) . 1_554
I2 Cu1 Cu4 N4 73.7(2) . 1_554
N1 Cu1 Cu4 I4 -107.08(19) . 2_575
Cu2 Cu1 Cu4 I4 131.17(4) . 2_575
I1 Cu1 Cu4 I4 83.04(6) . 2_575
I2 Cu1 Cu4 I4 179.39(4) . 2_575
N1 Cu1 Cu4 I2 73.54(18) . .
Cu2 Cu1 Cu4 I2 -48.22(4) . .
I4 Cu1 Cu4 I2 -179.39(4) 2_575 .
I1 Cu1 Cu4 I2 -96.35(6) . .
N1 Cu1 Cu4 I4 -16.6(2) . .
Cu2 Cu1 Cu4 I4 -138.33(6) . .
I4 Cu1 Cu4 I4 90.51(6) 2_575 .
I1 Cu1 Cu4 I4 173.55(5) . .
I2 Cu1 Cu4 I4 -90.11(6) . .
N1 Cu1 Cu4 Cu4 -64.77(19) . 2_575
Cu2 Cu1 Cu4 Cu4 173.48(5) . 2_575
I4 Cu1 Cu4 Cu4 42.31(4) 2_575 2_575
I1 Cu1 Cu4 Cu4 125.35(6) . 2_575
I2 Cu1 Cu4 Cu4 -138.30(6) . 2_575
O8 Pr1 O1 Pr2 95.0(3) . 2_666
O17 Pr1 O1 Pr2 21.27(19) 2_666 2_666
O10 Pr1 O1 Pr2 170.5(2) . 2_666
O9 Pr1 O1 Pr2 99.5(2) 2_566 2_666
O2 Pr1 O1 Pr2 -117.2(2) . 2_666
O3 Pr1 O1 Pr2 -115.88(18) . 2_666
O12 Pr1 O1 Pr2 -48.91(19) . 2_666
Pr2 Pr1 O1 Pr2 -126.1(3) . 2_666
O8 Pr1 O1 Pr2 -138.9(3) . .
O17 Pr1 O1 Pr2 147.39(15) 2_666 .
O10 Pr1 O1 Pr2 -63.40(16) . .
O9 Pr1 O1 Pr2 -134.36(18) 2_566 .
O2 Pr1 O1 Pr2 8.97(14) . .
O3 Pr1 O1 Pr2 10.2(2) . .
O12 Pr1 O1 Pr2 77.21(16) . .
O11 Pr2 O1 Pr1 70.66(16) . .
O13 Pr2 O1 Pr1 152.50(19) 2_666 .
O1 Pr2 O1 Pr1 -132.4(2) 2_666 .
O2 Pr2 O1 Pr1 -9.26(14) . .
O4 Pr2 O1 Pr1 21.6(3) . .
O18 Pr2 O1 Pr1 -72.49(17) . .
O16 Pr2 O1 Pr1 154.79(18) . .
Pr2 Pr2 O1 Pr1 -132.4(2) 2_666 .
Pr3 Pr2 O1 Pr1 35.4(8) . .
O11 Pr2 O1 Pr2 -156.92(18) . 2_666
O13 Pr2 O1 Pr2 -75.08(17) 2_666 2_666
O1 Pr2 O1 Pr2 0.0 2_666 2_666
O2 Pr2 O1 Pr2 123.16(18) . 2_666
O4 Pr2 O1 Pr2 154.05(15) . 2_666
O18 Pr2 O1 Pr2 59.93(18) . 2_666
O16 Pr2 O1 Pr2 -72.8(3) . 2_666
Pr1 Pr2 O1 Pr2 132.4(2) . 2_666
Pr3 Pr2 O1 Pr2 167.9(6) . 2_666
O11 Pr2 O2 C1 95.6(10) . .
O13 Pr2 O2 C1 142.2(9) 2_666 .
O1 Pr2 O2 C1 -128.7(9) 2_666 .
O4 Pr2 O2 C1 13.0(9) . .
O18 Pr2 O2 C1 -68.3(10) . .
O1 Pr2 O2 C1 172.4(10) . .
O16 Pr2 O2 C1 5.3(11) . .
Pr1 Pr2 O2 C1 163.5(11) . .
Pr2 Pr2 O2 C1 -159.1(10) 2_666 .
Pr3 Pr2 O2 C1 -2.6(10) . .
O11 Pr2 O2 Pr1 -67.97(17) . .
O13 Pr2 O2 Pr1 -21.3(3) 2_666 .
O1 Pr2 O2 Pr1 67.80(18) 2_666 .
O4 Pr2 O2 Pr1 -150.50(18) . .
O18 Pr2 O2 Pr1 128.13(19) . .
O1 Pr2 O2 Pr1 8.85(13) . .
O16 Pr2 O2 Pr1 -158.22(15) . .
Pr2 Pr2 O2 Pr1 37.39(13) 2_666 .
Pr3 Pr2 O2 Pr1 -166.11(11) . .
O8 Pr1 O2 C1 -21.0(4) . .
O1 Pr1 O2 C1 177.3(4) . .
O17 Pr1 O2 C1 105.6(3) 2_666 .
O10 Pr1 O2 C1 -92.2(3) . .
O9 Pr1 O2 C1 -138.7(3) 2_566 .
O3 Pr1 O2 C1 -1.4(3) . .
O12 Pr1 O2 C1 74.0(3) . .
Pr2 Pr1 O2 C1 -173.5(4) . .
O8 Pr1 O2 Pr2 152.46(15) . .
O1 Pr1 O2 Pr2 -9.24(14) . .
O17 Pr1 O2 Pr2 -80.9(2) 2_666 .
O10 Pr1 O2 Pr2 81.30(17) . .
O9 Pr1 O2 Pr2 34.8(2) 2_566 .
O3 Pr1 O2 Pr2 172.1(2) . .
O12 Pr1 O2 Pr2 -112.50(18) . .
O8 Pr1 O3 C1 166.3(4) . .
O1 Pr1 O3 C1 -0.1(4) . .
O17 Pr1 O3 C1 -121.4(3) 2_666 .
O10 Pr1 O3 C1 76.4(3) . .
O9 Pr1 O3 C1 101.6(4) 2_566 .
O2 Pr1 O3 C1 1.4(3) . .
O12 Pr1 O3 C1 -82.6(4) . .
Pr2 Pr1 O3 C1 6.0(3) . .
O11 Pr2 O4 C2 -56.0(4) . .
O13 Pr2 O4 C2 -122.5(4) 2_666 .
O1 Pr2 O4 C2 127.3(4) 2_666 .
O2 Pr2 O4 C2 21.8(4) . .
O18 Pr2 O4 C2 98.1(4) . .
O1 Pr2 O4 C2 -8.6(5) . .
O16 Pr2 O4 C2 -163.7(4) . .
Pr1 Pr2 O4 C2 4.0(4) . .
Pr2 Pr2 O4 C2 49.6(6) 2_666 .
Pr3 Pr2 O4 C2 174.4(5) . .
O11 Pr2 O4 Pr3 129.69(18) . .
O13 Pr2 O4 Pr3 63.1(2) 2_666 .
O1 Pr2 O4 Pr3 -47.1(3) 2_666 .
O2 Pr2 O4 Pr3 -152.60(19) . .
O18 Pr2 O4 Pr3 -76.22(17) . .
O1 Pr2 O4 Pr3 177.07(14) . .
O16 Pr2 O4 Pr3 21.95(14) . .
Pr1 Pr2 O4 Pr3 -170.33(11) . .
Pr2 Pr2 O4 Pr3 -124.7(2) 2_666 .
O15 Pr3 O4 C2 -58.3(4) 2_676 .
O6 Pr3 O4 C2 -11.2(4) . .
O19 Pr3 O4 C2 -106.7(4) . .
O14 Pr3 O4 C2 72.4(4) . .
O20 Pr3 O4 C2 -159.7(4) . .
O16 Pr3 O4 C2 162.8(4) . .
O6 Pr3 O4 C2 32.5(4) 2_676 .
O7 Pr3 O4 C2 102.4(4) 2_676 .
C3 Pr3 O4 C2 65.8(5) 2_676 .
Pr3 Pr3 O4 C2 9.0(4) 2_676 .
Pr2 Pr3 O4 C2 -174.6(5) . .
O15 Pr3 O4 Pr2 116.28(19) 2_676 .
O6 Pr3 O4 Pr2 163.4(2) . .
O19 Pr3 O4 Pr2 67.85(17) . .
O14 Pr3 O4 Pr2 -113.03(18) . .
O20 Pr3 O4 Pr2 14.9(2) . .
O16 Pr3 O4 Pr2 -22.66(14) . .
O6 Pr3 O4 Pr2 -152.95(14) 2_676 .
O7 Pr3 O4 Pr2 -83.0(2) 2_676 .
C3 Pr3 O4 Pr2 -119.6(2) 2_676 .
Pr3 Pr3 O4 Pr2 -176.48(11) 2_676 .
O15 Pr3 O6 C3 81.7(9) 2_676 .
O19 Pr3 O6 C3 7.4(9) . .
O14 Pr3 O6 C3 -136.3(9) . .
O20 Pr3 O6 C3 72.5(10) . .
O16 Pr3 O6 C3 -70.5(10) . .
O4 Pr3 O6 C3 -62.4(9) . .
O6 Pr3 O6 C3 151.5(10) 2_676 .
O7 Pr3 O6 C3 165.5(9) 2_676 .
C3 Pr3 O6 C3 156.5(9) 2_676 .
Pr3 Pr3 O6 C3 151.5(10) 2_676 .
Pr2 Pr3 O6 C3 -53.1(9) . .
O15 Pr3 O6 Pr3 -69.80(18) 2_676 2_676
O19 Pr3 O6 Pr3 -144.14(18) . 2_676
O14 Pr3 O6 Pr3 72.20(17) . 2_676
O20 Pr3 O6 Pr3 -79.0(3) . 2_676
O16 Pr3 O6 Pr3 137.93(16) . 2_676
O4 Pr3 O6 Pr3 146.07(19) . 2_676
O6 Pr3 O6 Pr3 0.0 2_676 2_676
O7 Pr3 O6 Pr3 13.9(2) 2_676 2_676
C3 Pr3 O6 Pr3 4.99(19) 2_676 2_676
Pr2 Pr3 O6 Pr3 155.33(12) . 2_676
O1 Pr1 O8 C10 -93.8(6) . .
O17 Pr1 O8 C10 -17.9(6) 2_666 .
O10 Pr1 O8 C10 -168.5(6) . .
O9 Pr1 O8 C10 -98.0(6) 2_566 .
O2 Pr1 O8 C10 127.5(6) . .
O3 Pr1 O8 C10 112.1(6) . .
O12 Pr1 O8 C10 48.8(6) . .
Pr2 Pr1 O8 C10 170.3(4) . .
O8 Pr1 O10 C16 169.9(5) . .
O1 Pr1 O10 C16 15.8(5) . .
O17 Pr1 O10 C16 99.1(6) 2_666 .
O9 Pr1 O10 C16 85.5(5) 2_566 .
O2 Pr1 O10 C16 -56.4(5) . .
O3 Pr1 O10 C16 -109.0(5) . .
O12 Pr1 O10 C16 -77.4(6) . .
Pr2 Pr1 O10 C16 -18.8(5) . .
O13 Pr2 O11 C16 -140.6(7) 2_666 .
O1 Pr2 O11 C16 -94.5(7) 2_666 .
O2 Pr2 O11 C16 12.6(7) . .
O4 Pr2 O11 C16 88.3(7) . .
O18 Pr2 O11 C16 40.3(8) . .
O1 Pr2 O11 C16 -61.2(7) . .
O16 Pr2 O11 C16 151.2(7) . .
Pr1 Pr2 O11 C16 -24.9(6) . .
Pr2 Pr2 O11 C16 -74.6(7) 2_666 .
Pr3 Pr2 O11 C16 114.7(7) . .
O8 Pr1 O12 C22 -145.7(4) . .
O1 Pr1 O12 C22 18.3(4) . .
O17 Pr1 O12 C22 -70.6(4) 2_666 .
O10 Pr1 O12 C22 107.5(4) . .
O9 Pr1 O12 C22 -42.7(5) 2_566 .
O2 Pr1 O12 C22 86.5(4) . .
O3 Pr1 O12 C22 141.4(4) . .
Pr2 Pr1 O12 C22 54.0(4) . .
O15 Pr3 O14 C28 27.8(6) 2_676 .
O6 Pr3 O14 C28 -25.8(5) . .
O19 Pr3 O14 C28 -98.4(5) . .
O20 Pr3 O14 C28 133.2(5) . .
O16 Pr3 O14 C28 -167.1(5) . .
O4 Pr3 O14 C28 -99.7(5) . .
O6 Pr3 O14 C28 48.6(5) 2_676 .
O7 Pr3 O14 C28 102.3(5) 2_676 .
C3 Pr3 O14 C28 75.8(5) 2_676 .
Pr3 Pr3 O14 C28 11.9(5) 2_676 .
Pr2 Pr3 O14 C28 -130.0(5) . .
O15 Pr3 O16 C34 53.7(6) 2_676 .
O6 Pr3 O16 C34 -172.6(4) . .
O19 Pr3 O16 C34 107.2(5) . .
O14 Pr3 O16 C34 -108.5(5) . .
O20 Pr3 O16 C34 28.3(5) . .
O4 Pr3 O16 C34 179.0(5) . .
O6 Pr3 O16 C34 -57.3(5) 2_676 .
O7 Pr3 O16 C34 -38.7(5) 2_676 .
C3 Pr3 O16 C34 -44.4(5) 2_676 .
Pr3 Pr3 O16 C34 -110.6(4) 2_676 .
Pr2 Pr3 O16 C34 158.5(5) . .
O15 Pr3 O16 Pr2 -104.8(3) 2_676 .
O6 Pr3 O16 Pr2 28.9(3) . .
O19 Pr3 O16 Pr2 -51.33(16) . .
O14 Pr3 O16 Pr2 92.97(16) . .
O20 Pr3 O16 Pr2 -130.25(18) . .
O4 Pr3 O16 Pr2 20.49(13) . .
O6 Pr3 O16 Pr2 144.19(15) 2_676 .
O7 Pr3 O16 Pr2 162.81(16) 2_676 .
C3 Pr3 O16 Pr2 157.08(15) 2_676 .
Pr3 Pr3 O16 Pr2 90.9(2) 2_676 .
O11 Pr2 O16 C34 105.3(4) . .
O13 Pr2 O16 C34 31.7(4) 2_666 .
O1 Pr2 O16 C34 -36.3(4) 2_666 .
O2 Pr2 O16 C34 -174.2(4) . .
O4 Pr2 O16 C34 177.7(4) . .
O18 Pr2 O16 C34 -107.1(4) . .
O1 Pr2 O16 C34 29.3(5) . .
Pr1 Pr2 O16 C34 120.2(4) . .
Pr2 Pr2 O16 C34 -14.0(4) 2_666 .
Pr3 Pr2 O16 C34 -161.1(5) . .
O11 Pr2 O16 Pr3 -93.62(17) . .
O13 Pr2 O16 Pr3 -167.2(2) 2_666 .
O1 Pr2 O16 Pr3 124.73(15) 2_666 .
O2 Pr2 O16 Pr3 -13.2(3) . .
O4 Pr2 O16 Pr3 -21.23(13) . .
O18 Pr2 O16 Pr3 53.96(16) . .
O1 Pr2 O16 Pr3 -169.60(16) . .
Pr1 Pr2 O16 Pr3 -78.8(4) . .
Pr2 Pr2 O16 Pr3 147.05(7) 2_666 .
O11 Pr2 O18 C40 71.6(6) . .
O13 Pr2 O18 C40 -107.1(5) 2_666 .
O1 Pr2 O18 C40 -138.9(5) 2_666 .
O2 Pr2 O18 C40 99.5(5) . .
O4 Pr2 O18 C40 23.2(5) . .
O1 Pr2 O18 C40 160.9(4) . .
O16 Pr2 O18 C40 -42.0(5) . .
Pr1 Pr2 O18 C40 127.7(5) . .
Pr2 Pr2 O18 C40 -169.5(5) 2_666 .
Pr3 Pr2 O18 C40 -12.1(4) . .
O15 Pr3 O19 C40 -148.9(7) 2_676 .
O6 Pr3 O19 C40 -75.8(7) . .
O14 Pr3 O19 C40 -6.7(8) . .
O20 Pr3 O19 C40 135.8(7) . .
O16 Pr3 O19 C40 62.1(7) . .
O4 Pr3 O19 C40 -5.4(7) . .
O6 Pr3 O19 C40 -134.8(6) 2_676 .
O7 Pr3 O19 C40 138.3(6) 2_676 .
C3 Pr3 O19 C40 -176.1(6) 2_676 .
Pr3 Pr3 O19 C40 -99.4(7) 2_676 .
Pr2 Pr3 O19 C40 29.8(6) . .
Cu2 Cu1 N1 C13 132.8(5) . .
I4 Cu1 N1 C13 -36.3(6) 2_575 .
I1 Cu1 N1 C13 -162.6(5) . .
I2 Cu1 N1 C13 77.6(6) . .
Cu4 Cu1 N1 C13 25.3(6) . .
Cu2 Cu1 N1 C14 -36.3(6) . .
I4 Cu1 N1 C14 154.6(5) 2_575 .
I1 Cu1 N1 C14 28.3(6) . .
I2 Cu1 N1 C14 -91.5(5) . .
Cu4 Cu1 N1 C14 -143.8(5) . .
N6 Cu5 N6 C43 -104(100) 2_675 .
N6 Cu5 N6 C44 77(100) 2_675 .
Pr1 O3 C1 O2 -2.5(6) . .
Pr1 O3 C1 C4 175.6(5) . .
Pr2 O2 C1 O3 -161.7(7) . .
Pr1 O2 C1 O3 2.6(6) . .
Pr2 O2 C1 C4 20.2(13) . .
Pr1 O2 C1 C4 -175.5(4) . .
Pr2 O4 C2 O5 87.5(6) . .
Pr3 O4 C2 O5 -98.7(6) . .
Pr2 O4 C2 C5 -89.8(5) . .
Pr3 O4 C2 C5 84.0(5) . .
Pr3 O7 C3 O6 -7.9(6) 2_676 .
Pr3 O7 C3 C6 172.3(5) 2_676 .
Pr3 O6 C3 O7 -145.2(7) . .
Pr3 O6 C3 O7 7.9(6) 2_676 .
Pr3 O6 C3 C6 34.6(12) . .
Pr3 O6 C3 C6 -172.3(4) 2_676 .
Pr3 O6 C3 Pr3 -153.1(10) . 2_676
O3 C1 C4 C9 -44.1(8) . .
O2 C1 C4 C9 134.1(6) . .
O3 C1 C4 C5 135.4(6) . .
O2 C1 C4 C5 -46.5(8) . .
C9 C4 C5 C6 2.6(8) . .
C1 C4 C5 C6 -176.8(5) . .
C9 C4 C5 C2 177.8(5) . .
C1 C4 C5 C2 -1.6(8) . .
O5 C2 C5 C6 87.9(7) . .
O4 C2 C5 C6 -94.6(6) . .
O5 C2 C5 C4 -87.2(7) . .
O4 C2 C5 C4 90.3(6) . .
C4 C5 C6 C7 -0.7(8) . .
C2 C5 C6 C7 -175.9(5) . .
C4 C5 C6 C3 -178.7(5) . .
C2 C5 C6 C3 6.1(8) . .
O7 C3 C6 C5 -149.5(6) . .
O6 C3 C6 C5 30.7(8) . .
Pr3 C3 C6 C5 -45(3) 2_676 .
O7 C3 C6 C7 32.4(8) . .
O6 C3 C6 C7 -147.4(6) . .
Pr3 C3 C6 C7 137(3) 2_676 .
C5 C6 C7 C8 -1.6(10) . .
C3 C6 C7 C8 176.5(6) . .
C6 C7 C8 C9 2.0(10) . .
C7 C8 C9 C4 -0.1(10) . .
C5 C4 C9 C8 -2.2(9) . .
C1 C4 C9 C8 177.2(6) . .
Pr1 O9 C10 O8 4.9(11) 2_566 .
Pr1 O9 C10 C11 -175.6(4) 2_566 .
Pr1 O8 C10 O9 96.9(7) . .
Pr1 O8 C10 C11 -82.7(7) . .
O9 C10 C11 C12 167.0(6) . .
O8 C10 C11 C12 -13.4(8) . .
O9 C10 C11 C15 -12.5(9) . .
O8 C10 C11 C15 167.1(6) . .
C15 C11 C12 C13 0.3(10) . .
C10 C11 C12 C13 -179.2(6) . .
C14 N1 C13 C12 0.0(11) . .
Cu1 N1 C13 C12 -169.7(6) . .
C11 C12 C13 N1 -0.4(12) . .
C13 N1 C14 C15 0.6(11) . .
Cu1 N1 C14 C15 169.9(5) . .
N1 C14 C15 C11 -0.7(11) . .
C12 C11 C15 C14 0.2(10) . .
C10 C11 C15 C14 179.7(6) . .
Pr1 O10 C16 O11 12.9(10) . .
Pr1 O10 C16 C17 -163.0(4) . .
Pr2 O11 C16 O10 19.6(11) . .
Pr2 O11 C16 C17 -164.3(5) . .
O10 C16 C17 C18 18.6(9) . .
O11 C16 C17 C18 -157.8(6) . .
O10 C16 C17 C21 -166.2(7) . .
O11 C16 C17 C21 17.4(9) . .
C21 C17 C18 C19 -6.1(11) . .
C16 C17 C18 C19 169.2(7) . .
C20 N2 C19 C18 3.9(12) . .
Cu2 N2 C19 C18 -162.4(6) 1_556 .
C17 C18 C19 N2 1.5(12) . .
C19 N2 C20 C21 -4.7(12) . .
Cu2 N2 C20 C21 161.9(7) 1_556 .
N2 C20 C21 C17 0.1(13) . .
C18 C17 C21 C20 5.4(11) . .
C16 C17 C21 C20 -169.9(7) . .
Pr1 O12 C22 O13 -1.8(8) . .
Pr1 O12 C22 C23 175.7(4) . .
Pr2 O13 C22 O12 55(2) 2_666 .
Pr2 O13 C22 C23 -122.9(19) 2_666 .
O12 C22 C23 C24 175.8(6) . .
O13 C22 C23 C24 -6.5(9) . .
O12 C22 C23 C27 -4.0(10) . .
O13 C22 C23 C27 173.8(7) . .
C27 C23 C24 C25 0.6(11) . .
C22 C23 C24 C25 -179.2(7) . .
C26 N3 C25 C24 -0.7(13) . .
Cu3 N3 C25 C24 171.4(6) 1_655 .
C23 C24 C25 N3 -0.2(13) . .
C25 N3 C26 C27 1.2(13) . .
Cu3 N3 C26 C27 -171.0(7) 1_655 .
N3 C26 C27 C23 -0.8(13) . .
C24 C23 C27 C26 -0.1(11) . .
C22 C23 C27 C26 179.7(7) . .
Pr3 O15 C28 O14 -35.3(11) 2_676 .
Pr3 O15 C28 C29 141.2(5) 2_676 .
Pr3 O14 C28 O15 2.3(10) . .
Pr3 O14 C28 C29 -174.2(4) . .
O15 C28 C29 C33 -142.2(7) . .
O14 C28 C29 C33 34.8(9) . .
O15 C28 C29 C30 31.9(9) . .
O14 C28 C29 C30 -151.1(6) . .
C33 C29 C30 C31 -1.1(11) . .
C28 C29 C30 C31 -175.3(6) . .
C32 N4 C31 C30 -0.8(12) . .
Cu4 N4 C31 C30 -178.6(6) 1_556 .
C29 C30 C31 N4 2.0(12) . .
C31 N4 C32 C33 -1.3(11) . .
Cu4 N4 C32 C33 176.6(6) 1_556 .
N4 C32 C33 C29 2.1(12) . .
C30 C29 C33 C32 -0.8(11) . .
C28 C29 C33 C32 173.4(6) . .
Pr1 O17 C34 O16 -68.6(8) 2_666 .
Pr1 O17 C34 C35 110.3(6) 2_666 .
Pr3 O16 C34 O17 -99.2(6) . .
Pr2 O16 C34 O17 57.0(7) . .
Pr3 O16 C34 C35 81.9(6) . .
Pr2 O16 C34 C35 -121.9(4) . .
O17 C34 C35 C39 1.7(9) . .
O16 C34 C35 C39 -179.3(6) . .
O17 C34 C35 C36 -174.7(6) . .
O16 C34 C35 C36 4.2(9) . .
C39 C35 C36 C37 0.7(10) . .
C34 C35 C36 C37 177.4(7) . .
C38 N5 C37 C36 -0.7(12) . .
Cu3 N5 C37 C36 174.0(7) 1_656 .
C35 C36 C37 N5 0.1(13) . .
C37 N5 C38 C39 0.4(11) . .
Cu3 N5 C38 C39 -174.1(6) 1_656 .
C36 C35 C39 C38 -1.0(10) . .
C34 C35 C39 C38 -177.6(6) . .
N5 C38 C39 C35 0.4(12) . .
Pr3 O19 C40 O18 -53.1(10) . .
Pr3 O19 C40 C41 126.3(6) . .
Pr2 O18 C40 O19 35.5(8) . .
Pr2 O18 C40 C41 -144.0(4) . .
O19 C40 C41 C42 -0.5(9) . .
O18 C40 C41 C42 178.9(6) . .
O19 C40 C41 C45 179.8(6) . .
O18 C40 C41 C45 -0.7(8) . .
C45 C41 C42 C43 0.6(10) . .
C40 C41 C42 C43 -179.1(6) . .
C44 N6 C43 C42 0.0(11) . .
Cu5 N6 C43 C42 -178.9(6) . .
C41 C42 C43 N6 -0.7(11) . .
C43 N6 C44 C45 0.7(10) . .
Cu5 N6 C44 C45 179.6(5) . .
N6 C44 C45 C41 -0.7(10) . .
C42 C41 C45 C44 0.0(9) . .
C40 C41 C45 C44 179.7(6) . .
